data_4083227
loop_
_publ_author_name
'Zhong, Wei'
'Yang, Qiwu'
'Shang, Yi'
'Liu, Guifeng'
'Zhao, Haitao'
'Li, Yizhi'
'Yan, Hong'

_publ_section_title
;
 Synthesis and Reactivity of the Imido-Bridged Metallothiocarboranes
 CpCo(S2C2B10H10)(NSO2R)
;
_journal_issue 18
_journal_name_full Organometallics
_journal_page_first 6658
_journal_paper_doi 10.1021/om300735d
_journal_volume 31
_journal_year 2012
_chemical_formula_sum 'C18 H26 B10 Co N O4 S3'
_chemical_formula_weight 583.61
_chemical_name_systematic
; 
 ? 
;
_space_group_IT_number 29
_symmetry_cell_setting orthorhombic
_symmetry_space_group_name_Hall 'P 2c -2ac'
_symmetry_space_group_name_H-M 'P c a 21'
_atom_sites_solution_hydrogens geom
_atom_sites_solution_primary direct
_atom_sites_solution_secondary difmap
_audit_creation_method SHELXL-97
_cell_angle_alpha 90.00
_cell_angle_beta 90.00
_cell_angle_gamma 90.00
_cell_formula_units_Z 8
_cell_length_a 18.6610(17)
_cell_length_b 7.4635(7)
_cell_length_c 38.315(4)
_cell_measurement_temperature 273(2)
_cell_volume 5336.4(9)
_computing_structure_refinement 'SHELXL-97 (Sheldrick, 2008)'
_computing_structure_solution 'SHELXS-97 (Sheldrick, 2008)'
_diffrn_ambient_temperature 273(2)
_diffrn_measured_fraction_theta_full 0.998
_diffrn_measured_fraction_theta_max 0.998
_diffrn_radiation_monochromator graphite
_diffrn_radiation_source 'fine-focus sealed tube'
_diffrn_radiation_type MoK\a
_diffrn_radiation_wavelength 0.71073
_diffrn_reflns_av_R_equivalents 0.1228
_diffrn_reflns_av_sigmaI/netI 0.0932
_diffrn_reflns_limit_h_max 22
_diffrn_reflns_limit_h_min -22
_diffrn_reflns_limit_k_max 9
_diffrn_reflns_limit_k_min -9
_diffrn_reflns_limit_l_max 47
_diffrn_reflns_limit_l_min -32
_diffrn_reflns_number 27515
_diffrn_reflns_theta_full 26.00
_diffrn_reflns_theta_max 26.00
_diffrn_reflns_theta_min 2.13
_exptl_absorpt_coefficient_mu 0.906
_exptl_absorpt_correction_T_max 0.857
_exptl_absorpt_correction_T_min 0.819
_exptl_absorpt_correction_type multi-scan
_exptl_crystal_density_diffrn 1.453
_exptl_crystal_density_method 'not measured'
_exptl_crystal_F_000 2384
_exptl_crystal_size_max 0.22
_exptl_crystal_size_mid 0.19
_exptl_crystal_size_min 0.17
_refine_diff_density_max 1.388
_refine_diff_density_min -0.527
_refine_diff_density_rms 0.115
_refine_ls_abs_structure_details 'Flack H D (1983), Acta Cryst. A39, 876-881'
_refine_ls_abs_structure_Flack 0.00(1)
_refine_ls_extinction_method none
_refine_ls_goodness_of_fit_ref 1.061
_refine_ls_hydrogen_treatment constr
_refine_ls_matrix_type full
_refine_ls_number_parameters 693
_refine_ls_number_reflns 8318
_refine_ls_number_restraints 933
_refine_ls_restrained_S_all 1.012
_refine_ls_R_factor_all 0.0787
_refine_ls_R_factor_gt 0.0578
_refine_ls_shift/su_max 0.001
_refine_ls_shift/su_mean 0.000
_refine_ls_structure_factor_coef Fsqd
_refine_ls_weighting_details 'calc w=1/[\s^2^(Fo^2^)+(0.0577P)^2^+0.0000P] where P=(Fo^2^+2Fc^2^)/3'
_refine_ls_weighting_scheme calc
_refine_ls_wR_factor_gt 0.1353
_refine_ls_wR_factor_ref 0.1426
_reflns_number_gt 5927
_reflns_number_total 8318
_reflns_threshold_expression >2sigma(I)
_cod_data_source_file 9b.cif
_cod_data_source_block 9b
_cod_depositor_comments
;
The following automatic conversions were performed:

'_symmetry_cell_setting' value 'Orthorhombic' changed to
'orthorhombic' according to
/usr/data/users/saulius/automatic-downloads/retrospective/ACS/lib/dictionaries/cif_core.dic
dictionary named 'cif_core.dic' version 2.4.2 from 2011-04-26.

Automatic conversion script
Id: cif_fix_values 2281 2013-09-26 08:29:07Z andrius 
;
_cod_original_cell_volume 5336.3(9)
_cod_original_sg_symbol_H-M Pca2(1)
_cod_database_code 4083227

loop_
_symmetry_equiv_pos_as_xyz
'x, y, z'
'-x, -y, z+1/2'
'x+1/2, -y, z'
'-x+1/2, y, z+1/2'

loop_
_atom_site_label
_atom_site_type_symbol
_atom_site_fract_x
_atom_site_fract_y
_atom_site_fract_z
_atom_site_U_iso_or_equiv
_atom_site_adp_type
_atom_site_occupancy
_atom_site_symmetry_multiplicity
_atom_site_calc_flag
_atom_site_refinement_flags
_atom_site_disorder_assembly
_atom_site_disorder_group
B3 B 1.0373(4) 0.9096(11) 0.9991(2) 0.0456(16) Uani 1 1 d U . .
H3 H 1.0227 0.9521 0.9725 0.055 Uiso 1 1 calc R . .
B4 B 1.1105(4) 0.7579(12) 1.0071(2) 0.0496(16) Uani 1 1 d U . .
H4 H 1.1431 0.7037 0.9857 0.060 Uiso 1 1 calc R . .
B5 B 1.0906(4) 0.6288(12) 1.0442(2) 0.0478(16) Uani 1 1 d U . .
H5 H 1.1109 0.4909 1.0463 0.057 Uiso 1 1 calc R . .
B6 B 1.0035(4) 0.6891(12) 1.0596(2) 0.0473(15) Uani 1 1 d U . .
H6 H 0.9670 0.5910 1.0716 0.057 Uiso 1 1 calc R . .
B7 B 1.0071(5) 0.9187(13) 1.0726(2) 0.0552(18) Uani 1 1 d U . .
H7 H 0.9724 0.9700 1.0935 0.066 Uiso 1 1 calc R . .
B8 B 1.0294(5) 1.0521(15) 1.0363(3) 0.0580(18) Uani 1 1 d U . .
H8 H 1.0098 1.1904 1.0337 0.070 Uiso 1 1 calc R . .
B9 B 1.1133(5) 0.9890(12) 1.0217(4) 0.058(2) Uani 1 1 d U . .
H9 H 1.1495 1.0874 1.0096 0.070 Uiso 1 1 calc R . .
B10 B 1.1470(5) 0.8131(14) 1.0488(3) 0.0610(19) Uani 1 1 d U . .
H10 H 1.2045 0.7973 1.0543 0.073 Uiso 1 1 calc R . .
B11 B 1.0808(5) 0.7683(13) 1.0811(2) 0.0584(19) Uani 1 1 d U . .
H11 H 1.0948 0.7228 1.1076 0.070 Uiso 1 1 calc R . .
B12 B 1.0949(5) 0.9958(13) 1.0665(3) 0.064(2) Uani 1 1 d U . .
H12 H 1.1186 1.0976 1.0837 0.077 Uiso 1 1 calc R . .
B13 B 0.7401(5) 0.1885(11) 0.6441(2) 0.0454(15) Uani 1 1 d U . .
H13 H 0.7777 0.0931 0.6321 0.054 Uiso 1 1 calc R . .
B14 B 0.7362(4) 0.4147(12) 0.6305(2) 0.0502(17) Uani 1 1 d U . .
H14 H 0.7706 0.4662 0.6094 0.060 Uiso 1 1 calc R . .
B15 B 0.7126(4) 0.5445(14) 0.6683(3) 0.0511(17) Uani 1 1 d U . .
H15 H 0.7329 0.6819 0.6715 0.061 Uiso 1 1 calc R . .
B16 B 0.7024(4) 0.4042(10) 0.7044(2) 0.0411(15) Uani 1 1 d U . .
H16 H 0.7163 0.4472 0.7311 0.049 Uiso 1 1 calc R . .
B17 B 0.6307(4) 0.2562(12) 0.6966(2) 0.0480(16) Uani 1 1 d U . .
H17 H 0.5978 0.2033 0.7180 0.058 Uiso 1 1 calc R . .
B18 B 0.6534(4) 0.1179(12) 0.6590(2) 0.0486(16) Uani 1 1 d U . .
H18 H 0.6350 -0.0216 0.6565 0.058 Uiso 1 1 calc R . .
B19 B 0.6632(5) 0.2679(12) 0.6229(2) 0.0560(18) Uani 1 1 d U . .
H19 H 0.6496 0.2244 0.5963 0.067 Uiso 1 1 calc R . .
B20 B 0.6459(5) 0.4888(13) 0.6374(3) 0.059(2) Uani 1 1 d U . .
H20 H 0.6216 0.5903 0.6203 0.071 Uiso 1 1 calc R . .
B21 B 0.6249(4) 0.4824(13) 0.6828(4) 0.058(2) Uani 1 1 d U . .
H21 H 0.5874 0.5774 0.6949 0.069 Uiso 1 1 calc R . .
B22 B 0.5956(5) 0.3097(14) 0.6544(2) 0.0599(19) Uani 1 1 d U . .
H22 H 0.5384 0.2931 0.6482 0.072 Uiso 1 1 calc R . .
C1 C 0.9768(4) 0.8653(9) 1.03238(19) 0.0424(13) Uani 1 1 d U . .
C2 C 1.0245(3) 0.6986(9) 1.01610(17) 0.0359(12) Uani 1 1 d U . .
C8 C 0.8843(3) 0.7192(9) 0.94789(18) 0.0327(14) Uani 1 1 d U A .
C9 C 0.9463(3) 0.6901(8) 0.93156(17) 0.0302(13) Uani 1 1 d U A .
C10 C 0.9708(3) 0.7664(9) 0.89874(17) 0.0343(14) Uani 1 1 d U . .
C11 C 0.9272(4) 0.7672(12) 0.86926(19) 0.054(2) Uani 1 1 d U . .
H11A H 0.8818 0.7162 0.8705 0.064 Uiso 1 1 calc R . .
C12 C 0.9501(4) 0.8425(13) 0.8381(2) 0.073(3) Uani 1 1 d U . .
H12A H 0.9200 0.8407 0.8187 0.088 Uiso 1 1 calc R . .
C13 C 1.0160(4) 0.9187(13) 0.8355(2) 0.062(2) Uani 1 1 d U . .
H13A H 1.0311 0.9699 0.8146 0.075 Uiso 1 1 calc R . .
C14 C 1.0606(4) 0.9190(11) 0.86455(19) 0.0473(18) Uani 1 1 d U . .
H14A H 1.1054 0.9732 0.8633 0.057 Uiso 1 1 calc R . .
C15 C 1.0389(3) 0.8401(9) 0.89493(18) 0.0393(16) Uani 1 1 d U . .
H15A H 1.0706 0.8355 0.9136 0.047 Uiso 1 1 calc R . .
C16 C 0.9654(4) 0.2594(13) 0.9223(3) 0.085(3) Uani 1 1 d U . .
H16A H 0.9818 0.1542 0.9102 0.128 Uiso 1 1 calc R . .
H16B H 0.9308 0.3208 0.9081 0.128 Uiso 1 1 calc R . .
H16C H 0.9437 0.2252 0.9440 0.128 Uiso 1 1 calc R . .
C17 C 0.8327(3) 0.8537(9) 0.93383(18) 0.0383(15) Uani 1 1 d U . .
C18 C 0.7212(4) 0.8955(13) 0.9063(3) 0.106(5) Uani 1 1 d U . .
H18A H 0.7432 0.9848 0.8918 0.159 Uiso 1 1 calc R . .
H18B H 0.6977 0.9527 0.9256 0.159 Uiso 1 1 calc R . .
H18C H 0.6867 0.8294 0.8930 0.159 Uiso 1 1 calc R . .
C19 C 0.7651(3) 0.3614(9) 0.67175(17) 0.0359(13) Uani 1 1 d U . .
C20 C 0.7166(3) 0.1948(9) 0.68769(16) 0.0325(12) Uani 1 1 d U . .
C21 C 0.9127(4) -0.1409(9) 0.7089(3) 0.0539(18) Uani 1 1 d U . .
H21A H 0.8856 -0.2483 0.7153 0.065 Uiso 1 1 calc R . .
C22 C 0.9196(4) -0.0693(13) 0.6757(2) 0.065(2) Uani 1 1 d U . .
H22A H 0.8954 -0.1134 0.6547 0.079 Uiso 1 1 calc R . .
C23 C 0.9628(4) 0.0735(13) 0.6772(2) 0.068(2) Uani 1 1 d U . .
H23 H 0.9757 0.1510 0.6576 0.082 Uiso 1 1 calc R . .
C24 C 0.9866(3) 0.0924(10) 0.7115(3) 0.0554(17) Uani 1 1 d U . .
H24 H 1.0203 0.1830 0.7201 0.066 Uiso 1 1 calc R . .
C25 C 0.9583(4) -0.0449(12) 0.7303(2) 0.0524(16) Uani 1 1 d U . .
H25 H 0.9675 -0.0694 0.7550 0.063 Uiso 1 1 calc R . .
C26 C 0.8569(3) 0.2157(8) 0.75641(17) 0.0290(13) Uani 1 1 d U . .
C27 C 0.7942(3) 0.1841(9) 0.77233(17) 0.0314(13) Uani 1 1 d U . .
C28 C 0.7686(3) 0.2622(8) 0.80590(16) 0.0318(14) Uani 1 1 d U . .
C29 C 0.8133(4) 0.2629(12) 0.83444(18) 0.054(2) Uani 1 1 d U . .
H29 H 0.8583 0.2097 0.8334 0.065 Uiso 1 1 calc R . .
C30 C 0.7890(4) 0.3469(12) 0.8654(2) 0.066(2) Uani 1 1 d U . .
H30 H 0.8192 0.3523 0.8847 0.079 Uiso 1 1 calc R . .
C31 C 0.7230(4) 0.4191(12) 0.8675(2) 0.061(2) Uani 1 1 d U . .
H31 H 0.7077 0.4717 0.8882 0.073 Uiso 1 1 calc R . .
C32 C 0.6788(3) 0.4146(10) 0.83907(18) 0.0428(17) Uani 1 1 d U . .
H32 H 0.6331 0.4641 0.8406 0.051 Uiso 1 1 calc R . .
C33 C 0.7006(3) 0.3387(9) 0.80840(18) 0.0361(15) Uani 1 1 d U . .
H33 H 0.6701 0.3379 0.7892 0.043 Uiso 1 1 calc R . .
C34 C 0.7766(4) -0.2464(12) 0.7813(4) 0.092(4) Uani 1 1 d U . .
H34A H 0.7786 -0.3373 0.7636 0.138 Uiso 1 1 calc R . .
H34B H 0.7714 -0.3017 0.8038 0.138 Uiso 1 1 calc R . .
H34C H 0.8200 -0.1773 0.7808 0.138 Uiso 1 1 calc R . .
C35 C 0.9072(3) 0.3511(9) 0.77056(18) 0.0387(15) Uani 1 1 d U . .
C36 C 1.0191(4) 0.3910(12) 0.7986(3) 0.083(3) Uani 1 1 d U . .
H36A H 0.9969 0.4758 0.8141 0.125 Uiso 1 1 calc R . .
H36B H 1.0415 0.4536 0.7797 0.125 Uiso 1 1 calc R . .
H36C H 1.0546 0.3239 0.8112 0.125 Uiso 1 1 calc R . .
C3A C 0.8251(3) 0.3510(7) 0.9930(3) 0.046(3) Uani 0.710(19) 1 d PGU A 1
H3A H 0.8505 0.2460 0.9839 0.056 Uiso 0.710(19) 1 calc PR A 1
C4A C 0.8268(4) 0.4139(12) 1.0279(2) 0.062(4) Uani 0.710(19) 1 d PGU A 1
H4A H 0.8541 0.3607 1.0472 0.075 Uiso 0.710(19) 1 calc PR A 1
C5A C 0.7829(4) 0.5689(12) 1.0300(2) 0.071(4) Uani 0.710(19) 1 d PGU A 1
H5A H 0.7736 0.6398 1.0511 0.085 Uiso 0.710(19) 1 calc PR A 1
C6A C 0.7540(3) 0.6018(8) 0.9963(3) 0.056(3) Uani 0.710(19) 1 d PGU A 1
H6A H 0.7204 0.6976 0.9902 0.068 Uiso 0.710(19) 1 calc PR A 1
C7A C 0.7801(4) 0.4671(12) 0.97345(17) 0.043(3) Uani 0.710(19) 1 d PGU A 1
H7A H 0.7679 0.4543 0.9487 0.052 Uiso 0.710(19) 1 calc PR A 1
C3B C 0.8048(4) 0.3912(9) 0.9809(2) 0.055(6) Uani 0.290(19) 1 d PGU A 2
H3B H 0.8124 0.3139 0.9606 0.066 Uiso 0.290(19) 1 calc PR A 2
C4B C 0.8342(3) 0.3650(9) 1.0147(3) 0.055(6) Uani 0.290(19) 1 d PGU A 2
H4B H 0.8671 0.2689 1.0215 0.066 Uiso 0.290(19) 1 calc PR A 2
C5B C 0.8082(5) 0.5036(14) 1.03670(16) 0.060(6) Uani 0.290(19) 1 d PGU A 2
H5B H 0.8203 0.5204 1.0614 0.072 Uiso 0.290(19) 1 calc PR A 2
C6B C 0.7628(4) 0.6155(9) 1.0165(3) 0.063(7) Uani 0.290(19) 1 d PGU A 2
H6B H 0.7367 0.7208 1.0250 0.075 Uiso 0.290(19) 1 calc PR A 2
C7B C 0.7606(3) 0.5460(10) 0.9820(2) 0.055(6) Uani 0.290(19) 1 d PGU A 2
H7B H 0.7318 0.5931 0.9627 0.066 Uiso 0.290(19) 1 calc PR A 2
Co1 Co 0.86384(4) 0.61629(13) 0.99350(2) 0.0379(2) Uani 1 1 d U . .
Co2 Co 0.87763(4) 0.11276(11) 0.71092(2) 0.0317(2) Uani 1 1 d U . .
N1 N 0.9990(2) 0.5796(7) 0.94992(14) 0.0341(12) Uani 1 1 d U . .
N2 N 0.7416(2) 0.0767(7) 0.75397(14) 0.0319(11) Uani 1 1 d U . .
O1 O 1.0672(3) 0.4628(9) 0.89895(18) 0.083(2) Uani 1 1 d U . .
O2 O 1.0820(3) 0.3167(8) 0.95524(14) 0.0723(17) Uani 1 1 d U . .
O3 O 0.8403(3) 1.0107(7) 0.93537(19) 0.0575(17) Uani 1 1 d U . .
O4 O 0.7752(2) 0.7755(8) 0.91923(16) 0.0655(17) Uani 1 1 d U . .
O5 O 0.6746(4) -0.0469(9) 0.80549(18) 0.084(2) Uani 1 1 d U . .
O6 O 0.6593(3) -0.1869(8) 0.74813(15) 0.0711(16) Uani 1 1 d U . .
O7 O 0.9004(3) 0.5079(6) 0.76961(18) 0.0522(16) Uani 1 1 d U . .
O8 O 0.9651(2) 0.2695(7) 0.78500(14) 0.0555(14) Uani 1 1 d U . .
S1 S 0.88460(9) 0.8793(3) 1.02039(6) 0.0527(5) Uani 1 1 d U . .
S2 S 0.97457(7) 0.5339(2) 0.99220(5) 0.0347(4) Uani 1 1 d U A .
S3 S 1.03654(8) 0.3980(2) 0.93021(5) 0.0408(4) Uani 1 1 d U A .
S4 S 0.85645(8) 0.3790(2) 0.68498(5) 0.0416(4) Uani 1 1 d U . .
S5 S 0.76742(7) 0.0295(2) 0.71179(6) 0.0318(4) Uani 1 1 d U . .
S6 S 0.70426(8) -0.1075(2) 0.77352(5) 0.0392(4) Uani 1 1 d U . .

loop_
_atom_site_aniso_label
_atom_site_aniso_U_11
_atom_site_aniso_U_22
_atom_site_aniso_U_33
_atom_site_aniso_U_23
_atom_site_aniso_U_13
_atom_site_aniso_U_12
B3 0.047(4) 0.047(4) 0.043(4) 0.007(3) -0.005(3) -0.014(3)
B4 0.037(3) 0.066(5) 0.046(4) 0.004(3) 0.001(3) -0.006(3)
B5 0.036(3) 0.064(4) 0.043(4) 0.010(3) -0.008(3) 0.014(3)
B6 0.046(3) 0.060(4) 0.036(4) 0.009(3) 0.001(3) 0.017(3)
B7 0.058(4) 0.070(5) 0.038(4) -0.008(3) -0.006(3) 0.015(4)
B8 0.071(4) 0.051(4) 0.052(5) -0.004(3) -0.021(4) 0.000(3)
B9 0.052(4) 0.064(4) 0.059(5) 0.000(4) -0.013(3) -0.016(4)
B10 0.039(3) 0.084(5) 0.059(5) -0.004(4) -0.014(3) 0.004(3)
B11 0.058(4) 0.075(5) 0.042(4) 0.001(3) -0.013(3) 0.015(4)
B12 0.064(4) 0.072(5) 0.056(5) -0.007(4) -0.021(4) 0.004(4)
B13 0.047(3) 0.056(4) 0.034(4) -0.005(3) 0.001(3) -0.007(3)
B14 0.050(4) 0.066(5) 0.036(4) 0.010(3) -0.011(3) -0.007(3)
B15 0.047(4) 0.047(3) 0.059(5) 0.000(3) -0.017(3) 0.006(3)
B16 0.036(3) 0.045(4) 0.042(4) -0.008(3) 0.002(3) 0.009(3)
B17 0.024(3) 0.070(5) 0.050(4) 0.005(3) -0.002(3) 0.008(3)
B18 0.037(4) 0.062(4) 0.047(4) -0.004(3) -0.012(3) -0.009(3)
B19 0.057(4) 0.069(5) 0.041(4) 0.000(3) -0.017(3) -0.010(4)
B20 0.055(4) 0.064(4) 0.058(5) 0.011(4) -0.022(4) 0.002(3)
B21 0.044(4) 0.067(4) 0.062(5) 0.006(4) -0.008(3) 0.018(4)
B22 0.039(3) 0.081(5) 0.059(5) 0.016(4) -0.016(3) -0.003(3)
C1 0.040(3) 0.049(3) 0.038(3) 0.005(3) -0.003(2) 0.011(2)
C2 0.034(3) 0.044(3) 0.030(3) 0.006(2) -0.003(2) 0.006(2)
C8 0.025(3) 0.035(4) 0.038(3) 0.005(3) -0.004(2) 0.001(2)
C9 0.027(3) 0.027(3) 0.037(3) 0.005(3) -0.006(2) -0.007(2)
C10 0.028(3) 0.041(4) 0.034(3) 0.004(3) 0.000(2) 0.002(3)
C11 0.029(3) 0.091(6) 0.040(4) 0.006(4) -0.006(3) -0.010(4)
C12 0.045(4) 0.143(8) 0.032(4) 0.012(5) -0.010(3) -0.006(5)
C13 0.051(4) 0.103(7) 0.032(4) 0.018(4) 0.006(3) -0.001(4)
C14 0.037(3) 0.067(5) 0.038(4) 0.006(4) 0.005(3) -0.011(3)
C15 0.031(3) 0.050(4) 0.037(4) 0.003(3) -0.004(3) -0.009(3)
C16 0.050(5) 0.068(6) 0.137(11) -0.032(6) -0.005(5) -0.006(4)
C17 0.025(3) 0.049(4) 0.041(4) 0.007(3) 0.004(3) -0.006(3)
C18 0.029(4) 0.110(8) 0.178(12) 0.075(8) -0.029(5) -0.004(4)
C19 0.033(3) 0.043(3) 0.032(3) -0.001(2) -0.001(2) -0.006(2)
C20 0.024(3) 0.044(3) 0.030(3) -0.002(2) -0.002(2) -0.005(2)
C21 0.057(4) 0.027(3) 0.078(5) -0.007(4) 0.015(4) -0.006(3)
C22 0.046(4) 0.094(6) 0.057(4) -0.036(4) -0.003(3) 0.029(4)
C23 0.048(4) 0.093(6) 0.064(4) 0.026(4) 0.033(3) 0.027(4)
C24 0.023(3) 0.053(4) 0.091(5) -0.012(4) 0.009(4) 0.004(3)
C25 0.041(4) 0.068(4) 0.048(4) 0.004(3) 0.008(3) 0.029(3)
C26 0.024(3) 0.023(3) 0.039(3) -0.002(3) -0.004(2) 0.002(2)
C27 0.021(3) 0.042(4) 0.031(3) 0.003(3) -0.003(2) 0.003(2)
C28 0.028(3) 0.037(4) 0.030(3) 0.001(3) 0.001(2) -0.001(3)
C29 0.032(3) 0.097(6) 0.034(4) 0.000(4) -0.003(3) 0.011(4)
C30 0.042(4) 0.122(8) 0.034(4) -0.017(4) -0.010(3) 0.010(4)
C31 0.052(4) 0.087(6) 0.043(5) -0.022(4) 0.003(3) 0.005(4)
C32 0.035(3) 0.050(5) 0.043(4) 0.002(3) 0.008(3) 0.009(3)
C33 0.029(3) 0.047(4) 0.033(3) 0.000(3) 0.000(3) 0.002(3)
C34 0.060(5) 0.045(5) 0.171(12) 0.038(6) -0.006(5) 0.002(4)
C35 0.021(3) 0.050(4) 0.045(4) -0.005(3) 0.001(3) 0.002(3)
C36 0.040(4) 0.096(7) 0.113(8) -0.033(6) -0.033(5) -0.004(4)
C3A 0.041(5) 0.042(4) 0.057(7) 0.017(5) 0.004(6) 0.000(3)
C4A 0.048(6) 0.084(9) 0.055(6) 0.021(6) 0.016(5) -0.014(5)
C5A 0.058(7) 0.091(9) 0.062(6) -0.005(6) 0.039(5) -0.013(7)
C6A 0.023(3) 0.069(7) 0.077(9) -0.007(6) 0.024(5) 0.006(4)
C7A 0.028(5) 0.042(7) 0.059(6) 0.004(4) 0.006(4) 0.000(4)
C3B 0.036(10) 0.051(10) 0.077(12) 0.000(8) 0.024(10) -0.011(8)
C4B 0.042(9) 0.052(8) 0.071(15) 0.017(9) 0.035(10) 0.001(7)
C5B 0.054(11) 0.065(16) 0.060(9) 0.019(8) 0.034(8) 0.015(12)
C6B 0.037(9) 0.076(13) 0.075(14) 0.007(10) 0.029(10) 0.018(10)
C7B 0.027(7) 0.057(15) 0.082(12) 0.007(11) 0.006(8) -0.010(8)
Co1 0.0256(4) 0.0478(6) 0.0404(6) 0.0078(5) 0.0074(4) 0.0015(4)
Co2 0.0225(4) 0.0375(5) 0.0352(5) -0.0007(5) 0.0033(4) 0.0015(3)
N1 0.023(2) 0.045(3) 0.035(3) 0.006(2) 0.002(2) 0.004(2)
N2 0.027(2) 0.041(3) 0.027(3) 0.002(2) -0.002(2) -0.002(2)
O1 0.104(5) 0.082(4) 0.062(4) 0.023(3) 0.054(4) 0.029(4)
O2 0.062(3) 0.087(4) 0.068(4) 0.006(3) -0.004(3) 0.044(3)
O3 0.049(3) 0.041(3) 0.083(5) 0.008(3) -0.018(3) 0.003(2)
O4 0.031(3) 0.068(4) 0.098(5) 0.019(3) -0.027(3) -0.005(2)
O5 0.115(5) 0.067(4) 0.071(4) 0.001(4) 0.060(4) -0.011(4)
O6 0.062(3) 0.080(4) 0.072(4) 0.008(3) -0.009(3) -0.042(3)
O7 0.050(3) 0.039(3) 0.068(5) -0.003(2) -0.012(3) -0.002(2)
O8 0.028(2) 0.054(3) 0.085(4) -0.019(3) -0.020(2) 0.008(2)
S1 0.0416(9) 0.0570(13) 0.0596(14) -0.0081(10) -0.0089(9) 0.0210(9)
S2 0.0279(7) 0.0433(9) 0.0329(10) 0.0078(9) 0.0040(7) 0.0021(7)
S3 0.0316(8) 0.0439(10) 0.0469(11) 0.0023(9) 0.0106(8) 0.0071(7)
S4 0.0315(8) 0.0439(10) 0.0492(12) 0.0090(9) -0.0054(7) -0.0068(7)
S5 0.0256(7) 0.0365(8) 0.0332(10) -0.0033(9) 0.0014(8) -0.0044(6)
S6 0.0308(8) 0.0387(10) 0.0480(11) 0.0017(8) 0.0075(7) -0.0070(7)

loop_
_atom_type_symbol
_atom_type_description
_atom_type_scat_dispersion_real
_atom_type_scat_dispersion_imag
_atom_type_scat_source
C C 0.0033 0.0016 'International Tables Vol C Tables 4.2.6.8 and 6.1.1.4'
H H 0.0000 0.0000 'International Tables Vol C Tables 4.2.6.8 and 6.1.1.4'
B B 0.0013 0.0007 'International Tables Vol C Tables 4.2.6.8 and 6.1.1.4'
N N 0.0061 0.0033 'International Tables Vol C Tables 4.2.6.8 and 6.1.1.4'
O O 0.0106 0.0060 'International Tables Vol C Tables 4.2.6.8 and 6.1.1.4'
S S 0.1246 0.1234 'International Tables Vol C Tables 4.2.6.8 and 6.1.1.4'
Co Co 0.3494 0.9721 'International Tables Vol C Tables 4.2.6.8 and 6.1.1.4'

loop_
_geom_angle_atom_site_label_1
_geom_angle_atom_site_label_2
_geom_angle_atom_site_label_3
_geom_angle
C2 B3 C1 57.1(4)
C2 B3 B9 103.4(6)
C1 B3 B9 103.0(7)
C2 B3 B8 103.3(6)
C1 B3 B8 58.1(5)
B9 B3 B8 58.2(5)
C2 B3 B4 57.6(4)
C1 B3 B4 104.3(5)
B9 B3 B4 61.1(5)
B8 B3 B4 107.4(6)
C2 B3 H3 125.5
C1 B3 H3 125.0
B9 B3 H3 123.8
B8 B3 H3 123.2
B4 B3 H3 121.9
C2 B4 B5 59.6(4)
C2 B4 B10 103.9(6)
B5 B4 B10 59.0(5)
C2 B4 B3 58.8(4)
B5 B4 B3 108.9(6)
B10 B4 B3 107.4(6)
C2 B4 B9 102.3(6)
B5 B4 B9 106.3(7)
B10 B4 B9 59.6(6)
B3 B4 B9 58.4(5)
C2 B4 H4 125.2
B5 B4 H4 121.4
B10 B4 H4 122.9
B3 B4 H4 121.4
B9 B4 H4 124.3
C2 B5 B10 105.0(6)
C2 B5 B4 58.6(4)
B10 B5 B4 61.3(5)
C2 B5 B11 104.4(6)
B10 B5 B11 61.1(5)
B4 B5 B11 110.3(7)
C2 B5 B6 58.5(4)
B10 B5 B6 108.5(7)
B4 B5 B6 108.8(6)
B11 B5 B6 59.5(5)
C2 B5 H5 125.4
B10 B5 H5 121.5
B4 B5 H5 120.1
B11 B5 H5 121.7
B6 B5 H5 121.6
C2 B6 C1 56.9(4)
C2 B6 B11 104.7(6)
C1 B6 B11 105.0(6)
C2 B6 B7 102.8(6)
C1 B6 B7 57.0(5)
B11 B6 B7 61.1(5)
C2 B6 B5 58.7(4)
C1 B6 B5 104.5(6)
B11 B6 B5 59.7(5)
B7 B6 B5 107.4(6)
C2 B6 H6 125.1
C1 B6 H6 124.9
B11 B6 H6 122.3
B7 B6 H6 123.1
B5 B6 H6 122.3
C1 B7 B12 105.6(7)
C1 B7 B8 59.5(5)
B12 B7 B8 59.1(6)
C1 B7 B6 60.4(5)
B12 B7 B6 108.3(7)
B8 B7 B6 109.4(7)
C1 B7 B11 105.9(6)
B12 B7 B11 61.1(6)
B8 B7 B11 108.4(7)
B6 B7 B11 58.9(5)
C1 B7 H7 123.4
B12 B7 H7 122.3
B8 B7 H7 121.2
B6 B7 H7 121.0
B11 B7 H7 122.2
C1 B8 B12 105.4(7)
C1 B8 B9 105.6(7)
B12 B8 B9 60.7(7)
C1 B8 B7 58.2(5)
B12 B8 B7 60.2(6)
B9 B8 B7 108.4(8)
C1 B8 B3 59.5(5)
B12 B8 B3 109.3(7)
B9 B8 B3 60.2(6)
B7 B8 B3 108.3(7)
C1 B8 H8 124.4
B12 B8 H8 121.6
B9 B8 H8 121.8
B7 B8 H8 121.7
B3 B8 H8 120.8
B8 B9 B12 59.8(6)
B8 B9 B3 61.5(5)
B12 B9 B3 109.5(7)
B8 B9 B10 109.3(9)
B12 B9 B10 61.4(6)
B3 B9 B10 108.8(6)
B8 B9 B4 109.5(6)
B12 B9 B4 108.9(7)
B3 B9 B4 60.5(5)
B10 B9 B4 59.3(5)
B8 B9 H9 120.7
B12 B9 H9 120.9
B3 B9 H9 120.7
B10 B9 H9 121.2
B4 B9 H9 121.5
B5 B10 B4 59.7(5)
B5 B10 B11 60.2(5)
B4 B10 B11 108.3(6)
B5 B10 B9 107.9(6)
B4 B10 B9 61.0(6)
B11 B10 B9 107.3(7)
B5 B10 B12 108.0(7)
B4 B10 B12 107.7(7)
B11 B10 B12 60.5(6)
B9 B10 B12 58.3(6)
B5 B10 H10 121.7
B4 B10 H10 121.3
B11 B10 H10 121.5
B9 B10 H10 122.2
B12 B10 H10 122.2
B6 B11 B5 60.8(5)
B6 B11 B10 107.7(6)
B5 B11 B10 58.7(5)
B6 B11 B7 60.1(5)
B5 B11 B7 107.4(6)
B10 B11 B7 106.6(7)
B6 B11 B12 106.8(6)
B5 B11 B12 106.8(7)
B10 B11 B12 60.4(6)
B7 B11 B12 58.0(5)
B6 B11 H11 121.5
B5 B11 H11 122.1
B10 B11 H11 122.2
B7 B11 H11 122.7
B12 B11 H11 122.8
B8 B12 B7 60.6(6)
B8 B12 B9 59.5(6)
B7 B12 B9 107.7(7)
B8 B12 B10 108.2(8)
B7 B12 B10 107.8(7)
B9 B12 B10 60.3(6)
B8 B12 B11 109.4(7)
B7 B12 B11 60.9(5)
B9 B12 B11 107.8(7)
B10 B12 B11 59.1(5)
B8 B12 H12 121.1
B7 B12 H12 121.5
B9 B12 H12 122.1
B10 B12 H12 122.0
B11 B12 H12 121.3
C20 B13 C19 57.1(4)
C20 B13 B19 103.4(6)
C19 B13 B19 104.6(6)
C20 B13 B14 104.4(6)
C19 B13 B14 58.7(4)
B19 B13 B14 60.4(5)
C20 B13 B18 58.1(4)
C19 B13 B18 105.4(6)
B19 B13 B18 60.6(5)
B14 B13 B18 109.7(6)
C20 B13 H13 125.6
C19 B13 H13 124.4
B19 B13 H13 123.3
B14 B13 H13 121.4
B18 B13 H13 121.2
C19 B14 B13 59.6(4)
C19 B14 B19 104.5(6)
B13 B14 B19 59.3(5)
C19 B14 B20 103.3(7)
B13 B14 B20 106.8(6)
B19 B14 B20 59.5(5)
C19 B14 B15 57.3(5)
B13 B14 B15 106.7(6)
B19 B14 B15 106.1(6)
B20 B14 B15 59.0(5)
C19 B14 H14 124.9
B13 B14 H14 121.7
B19 B14 H14 123.0
B20 B14 H14 123.3
B15 B14 H14 123.0
C19 B15 B16 61.0(5)
C19 B15 B20 105.8(7)
B16 B15 B20 108.2(7)
C19 B15 B21 107.2(7)
B16 B15 B21 59.9(5)
B20 B15 B21 60.2(6)
C19 B15 B14 59.0(5)
B16 B15 B14 110.0(7)
B20 B15 B14 60.4(6)
B21 B15 B14 109.6(7)
C19 B15 H15 123.1
B16 B15 H15 120.5
B20 B15 H15 122.5
B21 B15 H15 121.5
B14 B15 H15 120.5
C20 B16 C19 57.2(4)
C20 B16 B15 103.5(6)
C19 B16 B15 57.8(5)
C20 B16 B17 58.7(4)
C19 B16 B17 105.8(5)
B15 B16 B17 108.8(6)
C20 B16 B21 104.6(6)
C19 B16 B21 105.8(6)
B15 B16 B21 61.2(5)
B17 B16 B21 60.3(5)
C20 B16 H16 125.3
C19 B16 H16 124.1
B15 B16 H16 122.3
B17 B16 H16 121.4
B21 B16 H16 122.2
C20 B17 B16 59.1(4)
C20 B17 B21 104.7(6)
B16 B17 B21 60.0(5)
C20 B17 B22 103.0(6)
B16 B17 B22 107.0(6)
B21 B17 B22 59.7(6)
C20 B17 B18 58.0(4)
B16 B17 B18 108.3(5)
B21 B17 B18 108.6(7)
B22 B17 B18 59.9(5)
C20 B17 H17 125.4
B16 B17 H17 121.4
B21 B17 H17 122.0
B22 B17 H17 123.4
B18 B17 H17 121.2
C20 B18 B19 102.5(6)
C20 B18 B22 102.1(6)
B19 B18 B22 59.2(5)
C20 B18 B13 59.0(4)
B19 B18 B13 58.5(5)
B22 B18 B13 106.0(6)
C20 B18 B17 57.5(4)
B19 B18 B17 106.3(6)
B22 B18 B17 59.1(5)
B13 B18 B17 107.2(6)
C20 B18 H18 126.0
B19 B18 H18 123.8
B22 B18 H18 123.8
B13 B18 H18 122.0
B17 B18 H18 122.2
B13 B19 B22 109.0(6)
B13 B19 B20 108.6(6)
B22 B19 B20 59.5(6)
B13 B19 B14 60.2(5)
B22 B19 B14 109.0(7)
B20 B19 B14 60.8(5)
B13 B19 B18 60.9(5)
B22 B19 B18 60.7(5)
B20 B19 B18 108.7(7)
B14 B19 B18 109.8(6)
B13 B19 H19 121.2
B22 B19 H19 121.4
B20 B19 H19 121.6
B14 B19 H19 120.7
B18 B19 H19 120.6
B22 B20 B15 107.9(8)
B22 B20 B19 60.4(5)
B15 B20 B19 107.5(7)
B22 B20 B21 60.1(6)
B15 B20 B21 60.6(6)
B19 B20 B21 108.8(7)
B22 B20 B14 108.8(7)
B15 B20 B14 60.6(5)
B19 B20 B14 59.6(5)
B21 B20 B14 110.0(7)
B22 B20 H20 121.6
B15 B20 H20 121.9
B19 B20 H20 121.9
B21 B20 H20 120.6
B14 B20 H20 120.8
B16 B21 B17 59.7(5)
B16 B21 B22 107.5(6)
B17 B21 B22 60.5(5)
B16 B21 B20 106.7(7)
B17 B21 B20 107.6(8)
B22 B21 B20 59.3(6)
B16 B21 B15 58.9(5)
B17 B21 B15 106.5(6)
B22 B21 B15 106.3(8)
B20 B21 B15 59.3(6)
B16 B21 H21 122.4
B17 B21 H21 121.8
B22 B21 H21 122.1
B20 B21 H21 122.4
B15 B21 H21 123.2
B20 B22 B19 60.1(6)
B20 B22 B21 60.6(6)
B19 B22 B21 109.0(6)
B20 B22 B17 108.0(7)
B19 B22 B17 108.4(6)
B21 B22 B17 59.7(6)
B20 B22 B18 108.7(6)
B19 B22 B18 60.1(5)
B21 B22 B18 109.4(6)
B17 B22 B18 61.0(5)
B20 B22 H22 121.5
B19 B22 H22 121.5
B21 B22 H22 120.9
B17 B22 H22 121.7
B18 B22 H22 120.8
C2 C1 B7 110.0(5)
C2 C1 B8 109.7(6)
B7 C1 B8 62.3(5)
C2 C1 B3 61.0(4)
B7 C1 B3 114.1(6)
B8 C1 B3 62.4(5)
C2 C1 B6 60.4(4)
B7 C1 B6 62.5(5)
B8 C1 B6 113.3(6)
B3 C1 B6 113.3(5)
C2 C1 S1 117.8(5)
B7 C1 S1 123.0(5)
B8 C1 S1 121.9(5)
B3 C1 S1 115.2(5)
B6 C1 S1 118.1(5)
C1 C2 B4 112.9(6)
C1 C2 B6 62.7(4)
B4 C2 B6 115.0(5)
C1 C2 B5 112.3(5)
B4 C2 B5 61.8(5)
B6 C2 B5 62.8(4)
C1 C2 B3 61.9(4)
B4 C2 B3 63.6(5)
B6 C2 B3 116.0(6)
B5 C2 B3 114.6(5)
C1 C2 S2 115.4(4)
B4 C2 S2 124.4(5)
B6 C2 S2 110.4(5)
B5 C2 S2 119.0(5)
B3 C2 S2 120.4(4)
C9 C8 C17 120.0(6)
C9 C8 Co1 121.8(5)
C17 C8 Co1 117.6(4)
C8 C9 C10 128.0(6)
C8 C9 N1 116.7(6)
C10 C9 N1 115.1(5)
C15 C10 C11 116.5(6)
C15 C10 C9 122.2(6)
C11 C10 C9 121.3(6)
C12 C11 C10 121.4(7)
C12 C11 H11A 119.3
C10 C11 H11A 119.3
C13 C12 C11 120.7(7)
C13 C12 H12A 119.6
C11 C12 H12A 119.6
C12 C13 C14 118.9(7)
C12 C13 H13A 120.5
C14 C13 H13A 120.5
C15 C14 C13 120.3(7)
C15 C14 H14A 119.8
C13 C14 H14A 119.8
C14 C15 C10 122.0(6)
C14 C15 H15A 119.0
C10 C15 H15A 119.0
S3 C16 H16A 109.5
S3 C16 H16B 109.5
H16A C16 H16B 109.5
S3 C16 H16C 109.5
H16A C16 H16C 109.5
H16B C16 H16C 109.5
O3 C17 O4 123.2(6)
O3 C17 C8 124.9(6)
O4 C17 C8 111.9(6)
O4 C18 H18A 109.5
O4 C18 H18B 109.5
H18A C18 H18B 109.5
O4 C18 H18C 109.5
H18A C18 H18C 109.5
H18B C18 H18C 109.5
C20 C19 B15 108.7(5)
C20 C19 B14 110.0(5)
B15 C19 B14 63.7(5)
C20 C19 B13 61.3(4)
B15 C19 B13 113.5(6)
B14 C19 B13 61.6(5)
C20 C19 B16 60.4(4)
B15 C19 B16 61.2(5)
B14 C19 B16 114.1(5)
B13 C19 B16 113.3(5)
C20 C19 S4 118.2(4)
B15 C19 S4 121.2(5)
B14 C19 S4 123.0(5)
B13 C19 S4 119.1(5)
B16 C19 S4 115.1(5)
C19 C20 B17 112.7(5)
C19 C20 B16 62.4(4)
B17 C20 B16 62.2(4)
C19 C20 B18 113.1(5)
B17 C20 B18 64.4(5)
B16 C20 B18 116.1(5)
C19 C20 B13 61.6(4)
B17 C20 B13 116.0(5)
B16 C20 B13 115.3(5)
B18 C20 B13 62.9(4)
C19 C20 S5 114.5(4)
B17 C20 S5 125.1(5)
B16 C20 S5 120.9(4)
B18 C20 S5 117.4(5)
B13 C20 S5 110.0(5)
C25 C21 C22 106.7(7)
C25 C21 Co2 71.8(4)
C22 C21 Co2 72.7(4)
C25 C21 H21A 126.4
C22 C21 H21A 126.4
Co2 C21 H21A 126.4
C23 C22 C21 108.8(7)
C23 C22 Co2 71.1(5)
C21 C22 Co2 67.6(4)
C23 C22 H22A 125.6
C21 C22 H22A 125.6
Co2 C22 H22A 125.6
C22 C23 C24 108.4(8)
C22 C23 Co2 71.2(4)
C24 C23 Co2 69.1(4)
C22 C23 H23 125.8
C24 C23 H23 125.8
Co2 C23 H23 125.8
C25 C24 C23 107.3(7)
C25 C24 Co2 71.0(4)
C23 C24 Co2 71.2(4)
C25 C24 H24 126.3
C23 C24 H24 126.3
Co2 C24 H24 126.3
C24 C25 C21 108.5(7)
C24 C25 Co2 70.2(4)
C21 C25 Co2 68.3(4)
C24 C25 H25 125.8
C21 C25 H25 125.8
Co2 C25 H25 125.8
C27 C26 C35 120.4(6)
C27 C26 Co2 120.8(5)
C35 C26 Co2 118.1(4)
C26 C27 N2 117.8(6)
C26 C27 C28 127.1(6)
N2 C27 C28 114.7(5)
C29 C28 C33 119.7(6)
C29 C28 C27 119.5(6)
C33 C28 C27 120.7(6)
C28 C29 C30 118.2(6)
C28 C29 H29 120.9
C30 C29 H29 120.9
C31 C30 C29 121.3(7)
C31 C30 H30 119.3
C29 C30 H30 119.3
C30 C31 C32 119.7(7)
C30 C31 H31 120.2
C32 C31 H31 120.2
C31 C32 C33 121.0(6)
C31 C32 H32 119.5
C33 C32 H32 119.5
C32 C33 C28 120.0(6)
C32 C33 H33 120.0
C28 C33 H33 120.0
S6 C34 H34A 109.5
S6 C34 H34B 109.5
H34A C34 H34B 109.5
S6 C34 H34C 109.5
H34A C34 H34C 109.5
H34B C34 H34C 109.5
O7 C35 O8 122.9(6)
O7 C35 C26 126.7(6)
O8 C35 C26 110.3(6)
O8 C36 H36A 109.5
O8 C36 H36B 109.5
H36A C36 H36B 109.5
O8 C36 H36C 109.5
H36A C36 H36C 109.5
H36B C36 H36C 109.5
C7A C3A C4A 108.0
C7A C3A Co1 68.6(2)
C4A C3A Co1 70.9(3)
C7A C3A H3A 126.0
C4A C3A H3A 126.0
Co1 C3A H3A 126.0
C5A C4A C3A 108.0
C5A C4A Co1 69.1(2)
C3A C4A Co1 69.9(3)
C5A C4A H4A 126.0
C3A C4A H4A 126.0
Co1 C4A H4A 126.0
C6A C5A C4A 108.0
C6A C5A Co1 68.7(3)
C4A C5A Co1 71.5(2)
C6A C5A H5A 126.0
C4A C5A H5A 126.0
Co1 C5A H5A 126.0
C5A C6A C7A 108.0
C5A C6A Co1 71.2(3)
C7A C6A Co1 70.3(3)
C5A C6A H6A 126.0
C7A C6A H6A 126.0
Co1 C6A H6A 126.0
C3A C7A C6A 108.0
C3A C7A Co1 71.7(2)
C6A C7A Co1 69.4(2)
C3A C7A H7A 126.0
C6A C7A H7A 126.0
Co1 C7A H7A 126.0
C4B C3B C7B 108.0
C4B C3B Co1 72.1(3)
C7B C3B Co1 69.0(2)
C4B C3B H3B 126.0
C7B C3B H3B 126.0
Co1 C3B H3B 126.0
C3B C4B C5B 108.0
C3B C4B Co1 68.2(3)
C5B C4B Co1 70.8(2)
C3B C4B H4B 126.0
C5B C4B H4B 126.0
Co1 C4B H4B 126.0
C4B C5B C6B 108.0
C4B C5B Co1 70.1(2)
C6B C5B Co1 68.6(2)
C4B C5B H5B 126.0
C6B C5B H5B 126.0
Co1 C5B H5B 126.0
C7B C6B C5B 108.0
C7B C6B Co1 68.4(3)
C5B C6B Co1 72.0(2)
C7B C6B H6B 126.0
C5B C6B H6B 126.0
Co1 C6B H6B 126.0
C6B C7B C3B 108.0
C6B C7B Co1 71.3(3)
C3B C7B Co1 70.6(2)
C6B C7B H7B 126.0
C3B C7B H7B 126.0
Co1 C7B H7B 126.0
C8 Co1 C7B 95.3(3)
C8 Co1 C6A 105.3(3)
C7B Co1 C6A 19.66(5)
C8 Co1 C3B 102.4(3)
C7B Co1 C3B 40.42(10)
C6A Co1 C3B 55.80(12)
C8 Co1 C7A 91.6(3)
C7B Co1 C7A 21.46(6)
C6A Co1 C7A 40.29(10)
C3B Co1 C7A 21.88(6)
C8 Co1 C6B 124.0(4)
C7B Co1 C6B 40.24(10)
C6A Co1 C6B 22.18(6)
C3B Co1 C6B 67.26(11)
C7A Co1 C6B 58.03(12)
C8 Co1 C5A 144.1(4)
C7B Co1 C5A 54.52(11)
C6A Co1 C5A 40.06(10)
C3B Co1 C5A 68.51(11)
C7A Co1 C5A 67.11(11)
C6B Co1 C5A 20.11(6)
C8 Co1 C3A 115.4(3)
C7B Co1 C3A 55.50(12)
C6A Co1 C3A 66.97(11)
C3B Co1 C3A 18.4
C7A Co1 C3A 39.75(10)
C6B Co1 C3A 71.95(11)
C5A Co1 C3A 66.37(12)
C8 Co1 C4B 138.2(4)
C7B Co1 C4B 67.00(11)
C6A Co1 C4B 70.91(11)
C3B Co1 C4B 39.66(10)
C7A Co1 C4B 57.86(12)
C6B Co1 C4B 66.34(13)
C5A Co1 C4B 53.46(13)
C3A Co1 C4B 23.36(6)
C8 Co1 C4A 154.6(3)
C7B Co1 C4A 69.17(11)
C6A Co1 C4A 66.73(12)
C3B Co1 C4A 52.62(11)
C7A Co1 C4A 66.51(12)
C6B Co1 C4A 55.91(13)
C5A Co1 C4A 39.41(11)
C3A Co1 C4A 39.23(10)
C4B Co1 C4A 17.4
C8 Co1 C5B 161.9(3)
C7B Co1 C5B 66.82(12)
C6A Co1 C5B 56.74(13)
C3B Co1 C5B 66.44(12)
C7A Co1 C5B 72.98(11)
C6B Co1 C5B 39.42(11)
C5A Co1 C5B 19.80(6)
C3A Co1 C5B 57.89(13)
C4B Co1 C5B 39.10(11)
C4A Co1 C5B 22.39(7)
C8 Co1 S2 84.49(18)
C7B Co1 S2 145.6(3)
C6A Co1 S2 160.35(18)
C3B Co1 S2 105.9(2)
C7A Co1 S2 124.2(3)
C6B Co1 S2 151.3(3)
C5A Co1 S2 131.3(3)
C3A Co1 S2 93.50(17)
C4B Co1 S2 90.36(18)
C4A Co1 S2 97.1(2)
C5B Co1 S2 111.9(3)
C26 Co2 C21 118.3(3)
C26 Co2 C24 102.6(3)
C21 Co2 C24 66.7(3)
C26 Co2 C25 92.8(3)
C21 Co2 C25 39.8(3)
C24 Co2 C25 38.8(3)
C26 Co2 C23 140.3(3)
C21 Co2 C23 65.8(3)
C24 Co2 C23 39.7(3)
C25 Co2 C23 65.2(3)
C26 Co2 C22 156.9(3)
C21 Co2 C22 39.7(3)
C24 Co2 C22 65.2(3)
C25 Co2 C22 65.2(3)
C23 Co2 C22 37.7(3)
C26 Co2 S5 84.81(17)
C21 Co2 S5 92.3(2)
C24 Co2 S5 158.8(2)
C25 Co2 S5 122.1(3)
C23 Co2 S5 134.7(3)
C22 Co2 S5 100.5(2)
C26 Co2 S4 90.69(19)
C21 Co2 S4 150.6(3)
C24 Co2 S4 104.2(2)
C25 Co2 S4 142.5(3)
C23 Co2 S4 89.1(3)
C22 Co2 S4 110.9(3)
S5 Co2 S4 95.39(7)
C9 N1 S3 120.8(4)
C9 N1 S2 112.8(4)
S3 N1 S2 111.7(3)
C27 N2 S6 120.5(4)
C27 N2 S5 112.3(4)
S6 N2 S5 111.1(3)
C17 O4 C18 115.6(7)
C35 O8 C36 114.7(6)
C1 S1 Co1 103.5(2)
N1 S2 C2 102.0(3)
N1 S2 Co1 102.68(18)
C2 S2 Co1 106.9(2)
O1 S3 O2 118.5(4)
O1 S3 N1 105.7(3)
O2 S3 N1 106.7(3)
O1 S3 C16 111.7(6)
O2 S3 C16 109.0(5)
N1 S3 C16 104.0(4)
C19 S4 Co2 103.2(2)
N2 S5 C20 101.1(3)
N2 S5 Co2 102.87(18)
C20 S5 Co2 107.2(2)
O6 S6 O5 119.7(4)
O6 S6 N2 106.1(3)
O5 S6 N2 106.3(3)
O6 S6 C34 109.3(5)
O5 S6 C34 110.3(6)
N2 S6 C34 103.8(4)

loop_
_geom_bond_atom_site_label_1
_geom_bond_atom_site_label_2
_geom_bond_distance
B3 C2 1.721(10)
B3 C1 1.736(11)
B3 B9 1.765(12)
B3 B8 1.787(14)
B3 B4 1.802(12)
B3 H3 1.1000
B4 C2 1.700(10)
B4 B5 1.754(12)
B4 B10 1.783(12)
B4 B9 1.814(13)
B4 H4 1.1000
B5 C2 1.717(10)
B5 B10 1.741(14)
B5 B11 1.768(13)
B5 B6 1.787(11)
B5 H5 1.1000
B6 C2 1.714(10)
B6 C1 1.751(10)
B6 B11 1.764(12)
B6 B7 1.786(13)
B6 H6 1.1000
B7 C1 1.689(12)
B7 B12 1.753(14)
B7 B8 1.759(14)
B7 B11 1.805(12)
B7 H7 1.1000
B8 C1 1.712(12)
B8 B12 1.733(14)
B8 B9 1.728(14)
B8 H8 1.1000
B9 B12 1.750(19)
B9 B10 1.788(14)
B9 H9 1.1000
B10 B11 1.783(14)
B10 B12 1.807(15)
B10 H10 1.1000
B11 B12 1.808(15)
B11 H11 1.1000
B12 H12 1.1000
B13 C20 1.727(10)
B13 C19 1.733(10)
B13 B19 1.752(12)
B13 B14 1.768(12)
B13 B18 1.795(11)
B13 H13 1.1000
B14 C19 1.717(11)
B14 B19 1.772(12)
B14 B20 1.793(13)
B14 B15 1.797(14)
B14 H14 1.1000
B15 C19 1.687(11)
B15 B16 1.748(13)
B15 B20 1.766(13)
B15 B21 1.790(13)
B15 H15 1.1000
B16 C20 1.710(10)
B16 C19 1.743(10)
B16 B17 1.762(11)
B16 B21 1.767(12)
B16 H16 1.1000
B17 C20 1.702(9)
B17 B21 1.773(13)
B17 B22 1.787(12)
B17 B18 1.820(12)
B17 H17 1.1000
B18 C20 1.711(10)
B18 B19 1.790(13)
B18 B22 1.801(13)
B18 H18 1.1000
B19 B22 1.775(14)
B19 B20 1.770(14)
B19 H19 1.1000
B20 B22 1.759(14)
B20 B21 1.783(18)
B20 H20 1.1000
B21 B22 1.773(16)
B21 H21 1.1000
B22 H22 1.1000
C1 C2 1.652(9)
C1 S1 1.784(7)
C2 S2 1.794(7)
C8 C9 1.333(8)
C8 C17 1.491(9)
C8 Co1 1.947(7)
C9 C10 1.454(9)
C9 N1 1.464(7)
C10 C15 1.393(8)
C10 C11 1.392(9)
C11 C12 1.388(11)
C11 H11A 0.9300
C12 C13 1.359(11)
C12 H12A 0.9300
C13 C14 1.392(10)
C13 H13A 0.9300
C14 C15 1.366(10)
C14 H14A 0.9300
C15 H15A 0.9300
C16 S3 1.710(8)
C16 H16A 0.9600
C16 H16B 0.9600
C16 H16C 0.9600
C17 O3 1.182(7)
C17 O4 1.345(8)
C18 O4 1.435(9)
C18 H18A 0.9600
C18 H18B 0.9600
C18 H18C 0.9600
C19 C20 1.654(9)
C19 S4 1.783(6)
C20 S5 1.809(6)
C21 C25 1.382(11)
C21 C22 1.385(12)
C21 Co2 2.005(7)
C21 H21A 0.9800
C22 C23 1.337(11)
C22 Co2 2.070(7)
C22 H22A 0.9800
C23 C24 1.395(12)
C23 Co2 2.068(7)
C23 H23 0.9800
C24 C25 1.358(10)
C24 Co2 2.040(6)
C24 H24 0.9800
C25 Co2 2.050(7)
C25 H25 0.9800
C26 C27 1.340(8)
C26 C35 1.483(9)
C26 Co2 1.944(7)
C27 N2 1.449(8)
C27 C28 1.491(9)
C28 C29 1.375(9)
C28 C33 1.395(8)
C29 C30 1.417(10)
C29 H29 0.9300
C30 C31 1.346(11)
C30 H30 0.9300
C31 C32 1.368(10)
C31 H31 0.9300
C32 C33 1.367(9)
C32 H32 0.9300
C33 H33 0.9300
C34 S6 1.727(8)
C34 H34A 0.9600
C34 H34B 0.9600
C34 H34C 0.9600
C35 O7 1.178(7)
C35 O8 1.358(8)
C36 O8 1.453(8)
C36 H36A 0.9600
C36 H36B 0.9600
C36 H36C 0.9600
C3A C7A 1.4200
C3A C4A 1.4200
C3A Co1 2.108(6)
C3A H3A 0.9800
C4A C5A 1.4200
C4A Co1 2.121(6)
C4A H4A 0.9800
C5A C6A 1.4200
C5A Co1 2.089(6)
C5A H5A 0.9800
C6A C7A 1.4200
C6A Co1 2.055(6)
C6A H6A 0.9800
C7A Co1 2.067(6)
C7A H7A 0.9800
C3B C4B 1.4200
C3B C7B 1.4200
C3B Co1 2.066(6)
C3B H3B 0.9800
C4B C5B 1.4200
C4B Co1 2.117(6)
C4B H4B 0.9800
C5B C6B 1.4200
C5B Co1 2.127(7)
C5B H5B 0.9800
C6B C7B 1.4199
C6B Co1 2.082(6)
C6B H6B 0.9800
C7B Co1 2.044(6)
C7B H7B 0.9800
Co1 S2 2.1564(17)
Co2 S5 2.1487(15)
Co2 S4 2.2566(19)
N1 S3 1.703(6)
N1 S2 1.717(6)
N2 S6 1.714(5)
N2 S5 1.723(6)
O1 S3 1.413(6)
O2 S3 1.416(5)
O5 S6 1.418(6)
O6 S6 1.415(5)

loop_
_geom_torsion_atom_site_label_1
_geom_torsion_atom_site_label_2
_geom_torsion_atom_site_label_3
_geom_torsion_atom_site_label_4
_geom_torsion
C1 B3 B4 C2 34.4(5)
B9 B3 B4 C2 131.6(7)
B8 B3 B4 C2 95.0(6)
C2 B3 B4 B5 -33.7(5)
C1 B3 B4 B5 0.7(7)
B9 B3 B4 B5 97.9(8)
B8 B3 B4 B5 61.3(8)
C2 B3 B4 B10 -96.0(6)
C1 B3 B4 B10 -61.7(7)
B9 B3 B4 B10 35.5(7)
B8 B3 B4 B10 -1.1(8)
C2 B3 B4 B9 -131.6(7)
C1 B3 B4 B9 -97.2(7)
B8 B3 B4 B9 -36.6(7)
B10 B4 B5 C2 132.7(6)
B3 B4 B5 C2 33.4(5)
B9 B4 B5 C2 94.9(6)
C2 B4 B5 B10 -132.7(6)
B3 B4 B5 B10 -99.4(7)
B9 B4 B5 B10 -37.8(6)
C2 B4 B5 B11 -94.9(6)
B10 B4 B5 B11 37.8(6)
B3 B4 B5 B11 -61.6(7)
B9 B4 B5 B11 0.0(7)
C2 B4 B5 B6 -31.4(6)
B10 B4 B5 B6 101.3(7)
B3 B4 B5 B6 2.0(8)
B9 B4 B5 B6 63.5(7)
B10 B5 B6 C2 96.6(7)
B4 B5 B6 C2 31.4(6)
B11 B5 B6 C2 134.4(7)
C2 B5 B6 C1 -35.2(5)
B10 B5 B6 C1 61.3(7)
B4 B5 B6 C1 -3.8(8)
B11 B5 B6 C1 99.1(7)
C2 B5 B6 B11 -134.4(7)
B10 B5 B6 B11 -37.8(6)
B4 B5 B6 B11 -103.0(7)
C2 B5 B6 B7 -94.7(6)
B10 B5 B6 B7 1.9(8)
B4 B5 B6 B7 -63.3(8)
B11 B5 B6 B7 39.7(6)
C2 B6 B7 C1 35.4(5)
B11 B6 B7 C1 135.3(7)
B5 B6 B7 C1 96.3(6)
C2 B6 B7 B12 -62.5(8)
C1 B6 B7 B12 -97.9(7)
B11 B6 B7 B12 37.4(7)
B5 B6 B7 B12 -1.6(9)
C2 B6 B7 B8 0.4(7)
C1 B6 B7 B8 -35.1(5)
B11 B6 B7 B8 100.2(7)
B5 B6 B7 B8 61.2(8)
C2 B6 B7 B11 -99.9(6)
C1 B6 B7 B11 -135.3(7)
B5 B6 B7 B11 -39.0(6)
B12 B7 B8 C1 135.6(7)
B6 B7 B8 C1 35.5(5)
B11 B7 B8 C1 98.0(7)
C1 B7 B8 B12 -135.6(7)
B6 B7 B8 B12 -100.2(7)
B11 B7 B8 B12 -37.6(7)
C1 B7 B8 B9 -97.3(7)
B12 B7 B8 B9 38.4(7)
B6 B7 B8 B9 -61.8(8)
B11 B7 B8 B9 0.8(9)
C1 B7 B8 B3 -33.4(6)
B12 B7 B8 B3 102.2(8)
B6 B7 B8 B3 2.0(8)
B11 B7 B8 B3 64.6(8)
C2 B3 B8 C1 -36.4(5)
B9 B3 B8 C1 -134.2(7)
B4 B3 B8 C1 -96.3(6)
C2 B3 B8 B12 60.5(8)
C1 B3 B8 B12 97.0(8)
B9 B3 B8 B12 -37.2(7)
B4 B3 B8 B12 0.7(9)
C2 B3 B8 B9 97.7(7)
C1 B3 B8 B9 134.2(7)
B4 B3 B8 B9 37.9(7)
C2 B3 B8 B7 -3.5(8)
C1 B3 B8 B7 32.9(6)
B9 B3 B8 B7 -101.2(8)
B4 B3 B8 B7 -63.4(7)
C1 B8 B9 B12 -99.2(7)
B7 B8 B9 B12 -38.2(6)
B3 B8 B9 B12 -139.1(7)
C1 B8 B9 B3 39.9(6)
B12 B8 B9 B3 139.1(7)
B7 B8 B9 B3 101.0(7)
C1 B8 B9 B10 -61.5(9)
B12 B8 B9 B10 37.7(7)
B7 B8 B9 B10 -0.4(9)
B3 B8 B9 B10 -101.4(7)
C1 B8 B9 B4 1.8(10)
B12 B8 B9 B4 101.0(8)
B7 B8 B9 B4 62.9(9)
B3 B8 B9 B4 -38.1(7)
C2 B3 B9 B8 -97.5(7)
C1 B3 B9 B8 -38.7(6)
B4 B3 B9 B8 -138.0(7)
C2 B3 B9 B12 -60.6(7)
C1 B3 B9 B12 -1.8(8)
B8 B3 B9 B12 36.9(7)
B4 B3 B9 B12 -101.1(7)
C2 B3 B9 B10 4.8(9)
C1 B3 B9 B10 63.6(8)
B8 B3 B9 B10 102.3(9)
B4 B3 B9 B10 -35.7(6)
C2 B3 B9 B4 40.5(6)
C1 B3 B9 B4 99.3(6)
B8 B3 B9 B4 138.0(7)
C2 B4 B9 B8 -2.3(9)
B5 B4 B9 B8 -63.9(9)
B10 B4 B9 B8 -101.4(9)
B3 B4 B9 B8 38.6(7)
C2 B4 B9 B12 61.3(7)
B5 B4 B9 B12 -0.2(8)
B10 B4 B9 B12 -37.7(6)
B3 B4 B9 B12 102.3(7)
C2 B4 B9 B3 -40.9(6)
B5 B4 B9 B3 -102.5(6)
B10 B4 B9 B3 -140.0(7)
C2 B4 B9 B10 99.1(6)
B5 B4 B9 B10 37.5(6)
B3 B4 B9 B10 140.0(7)
C2 B5 B10 B4 -40.5(5)
B11 B5 B10 B4 -138.9(6)
B6 B5 B10 B4 -101.8(6)
C2 B5 B10 B11 98.4(6)
B4 B5 B10 B11 138.9(6)
B6 B5 B10 B11 37.1(6)
C2 B5 B10 B9 -1.6(9)
B4 B5 B10 B9 38.9(7)
B11 B5 B10 B9 -100.1(8)
B6 B5 B10 B9 -62.9(9)
C2 B5 B10 B12 59.9(8)
B4 B5 B10 B12 100.4(7)
B11 B5 B10 B12 -38.5(7)
B6 B5 B10 B12 -1.4(9)
C2 B4 B10 B5 40.7(5)
B3 B4 B10 B5 101.9(6)
B9 B4 B10 B5 137.0(7)
C2 B4 B10 B11 3.8(8)
B5 B4 B10 B11 -36.9(6)
B3 B4 B10 B11 65.0(8)
B9 B4 B10 B11 100.0(7)
C2 B4 B10 B9 -96.2(7)
B5 B4 B10 B9 -137.0(7)
B3 B4 B10 B9 -35.0(6)
C2 B4 B10 B12 -60.1(8)
B5 B4 B10 B12 -100.9(7)
B3 B4 B10 B12 1.1(8)
B9 B4 B10 B12 36.1(7)
B8 B9 B10 B5 63.4(9)
B12 B9 B10 B5 100.5(7)
B3 B9 B10 B5 -2.1(10)
B4 B9 B10 B5 -38.3(6)
B8 B9 B10 B4 101.7(7)
B12 B9 B10 B4 138.7(7)
B3 B9 B10 B4 36.2(7)
B8 B9 B10 B11 0.0(9)
B12 B9 B10 B11 37.0(7)
B3 B9 B10 B11 -65.6(9)
B4 B9 B10 B11 -101.8(7)
B8 B9 B10 B12 -37.0(7)
B3 B9 B10 B12 -102.5(8)
B4 B9 B10 B12 -138.7(7)
C2 B6 B11 B5 -39.1(5)
C1 B6 B11 B5 -98.3(6)
B7 B6 B11 B5 -135.9(7)
C2 B6 B11 B10 -2.6(8)
C1 B6 B11 B10 -61.7(7)
B7 B6 B11 B10 -99.3(7)
B5 B6 B11 B10 36.6(6)
C2 B6 B11 B7 96.8(6)
C1 B6 B11 B7 37.6(6)
B5 B6 B11 B7 135.9(7)
C2 B6 B11 B12 61.0(8)
C1 B6 B11 B12 1.9(8)
B7 B6 B11 B12 -35.7(7)
B5 B6 B11 B12 100.2(7)
C2 B5 B11 B6 39.0(6)
B10 B5 B11 B6 138.4(7)
B4 B5 B11 B6 100.5(6)
C2 B5 B11 B10 -99.4(6)
B4 B5 B11 B10 -37.9(6)
B6 B5 B11 B10 -138.4(7)
C2 B5 B11 B7 -0.2(8)
B10 B5 B11 B7 99.2(7)
B4 B5 B11 B7 61.3(8)
B6 B5 B11 B7 -39.2(6)
C2 B5 B11 B12 -61.2(7)
B10 B5 B11 B12 38.2(6)
B4 B5 B11 B12 0.3(8)
B6 B5 B11 B12 -100.2(7)
B5 B10 B11 B6 -37.5(6)
B4 B10 B11 B6 -0.8(9)
B9 B10 B11 B6 63.6(8)
B12 B10 B11 B6 99.6(7)
B4 B10 B11 B5 36.7(6)
B9 B10 B11 B5 101.1(7)
B12 B10 B11 B5 137.1(7)
B5 B10 B11 B7 -100.6(7)
B4 B10 B11 B7 -64.0(8)
B9 B10 B11 B7 0.5(9)
B12 B10 B11 B7 36.5(7)
B5 B10 B11 B12 -137.1(7)
B4 B10 B11 B12 -100.4(7)
B9 B10 B11 B12 -36.0(7)
C1 B7 B11 B6 -39.5(6)
B12 B7 B11 B6 -138.8(8)
B8 B7 B11 B6 -102.0(7)
C1 B7 B11 B5 0.1(9)
B12 B7 B11 B5 -99.2(8)
B8 B7 B11 B5 -62.5(8)
B6 B7 B11 B5 39.5(6)
C1 B7 B11 B10 61.8(8)
B12 B7 B11 B10 -37.5(7)
B8 B7 B11 B10 -0.8(9)
B6 B7 B11 B10 101.2(7)
C1 B7 B11 B12 99.3(8)
B8 B7 B11 B12 36.8(7)
B6 B7 B11 B12 138.8(8)
C1 B8 B12 B7 -38.1(6)
B9 B8 B12 B7 -137.5(7)
B3 B8 B12 B7 -100.5(8)
C1 B8 B12 B9 99.5(7)
B7 B8 B12 B9 137.5(7)
B3 B8 B12 B9 37.0(6)
C1 B8 B12 B10 62.5(9)
B9 B8 B12 B10 -37.0(7)
B7 B8 B12 B10 100.6(8)
B3 B8 B12 B10 0.0(10)
C1 B8 B12 B11 -0.3(10)
B9 B8 B12 B11 -99.8(8)
B7 B8 B12 B11 37.8(7)
B3 B8 B12 B11 -62.8(9)
C1 B7 B12 B8 38.7(6)
B6 B7 B12 B8 102.1(7)
B11 B7 B12 B8 138.6(8)
C1 B7 B12 B9 1.1(8)
B8 B7 B12 B9 -37.6(7)
B6 B7 B12 B9 64.5(8)
B11 B7 B12 B9 100.9(7)
C1 B7 B12 B10 -62.6(9)
B8 B7 B12 B10 -101.3(9)
B6 B7 B12 B10 0.8(10)
B11 B7 B12 B10 37.2(7)
C1 B7 B12 B11 -99.8(7)
B8 B7 B12 B11 -138.6(8)
B6 B7 B12 B11 -36.4(6)
B3 B9 B12 B8 -37.6(7)
B10 B9 B12 B8 -138.9(7)
B4 B9 B12 B8 -102.0(7)
B8 B9 B12 B7 38.1(6)
B3 B9 B12 B7 0.5(9)
B10 B9 B12 B7 -100.8(7)
B4 B9 B12 B7 -63.9(8)
B8 B9 B12 B10 138.9(7)
B3 B9 B12 B10 101.3(7)
B4 B9 B12 B10 36.9(6)
B8 B9 B12 B11 102.4(8)
B3 B9 B12 B11 64.8(8)
B10 B9 B12 B11 -36.5(6)
B4 B9 B12 B11 0.4(8)
B5 B10 B12 B8 -63.7(9)
B4 B10 B12 B8 -0.7(10)
B11 B10 B12 B8 -102.1(8)
B9 B10 B12 B8 36.6(7)
B5 B10 B12 B7 0.3(10)
B4 B10 B12 B7 63.4(9)
B11 B10 B12 B7 -38.0(7)
B9 B10 B12 B7 100.7(8)
B5 B10 B12 B9 -100.3(7)
B4 B10 B12 B9 -37.3(6)
B11 B10 B12 B9 -138.7(7)
B5 B10 B12 B11 38.4(6)
B4 B10 B12 B11 101.4(7)
B9 B10 B12 B11 138.7(7)
B6 B11 B12 B8 -1.1(10)
B5 B11 B12 B8 62.7(9)
B10 B11 B12 B8 100.1(9)
B7 B11 B12 B8 -37.7(7)
B6 B11 B12 B7 36.6(6)
B5 B11 B12 B7 100.4(7)
B10 B11 B12 B7 137.8(7)
B6 B11 B12 B9 -64.2(8)
B5 B11 B12 B9 -0.4(8)
B10 B11 B12 B9 37.0(6)
B7 B11 B12 B9 -100.8(7)
B6 B11 B12 B10 -101.2(7)
B5 B11 B12 B10 -37.4(6)
B7 B11 B12 B10 -137.8(7)
C20 B13 B14 C19 35.7(5)
B19 B13 B14 C19 133.1(6)
B18 B13 B14 C19 96.5(6)
C20 B13 B14 B19 -97.4(6)
C19 B13 B14 B19 -133.1(6)
B18 B13 B14 B19 -36.6(6)
C20 B13 B14 B20 -60.1(7)
C19 B13 B14 B20 -95.8(7)
B19 B13 B14 B20 37.3(6)
B18 B13 B14 B20 0.7(8)
C20 B13 B14 B15 1.7(7)
C19 B13 B14 B15 -34.0(5)
B19 B13 B14 B15 99.2(6)
B18 B13 B14 B15 62.5(7)
B13 B14 B15 C19 34.9(5)
B19 B14 B15 C19 97.1(6)
B20 B14 B15 C19 134.9(7)
C19 B14 B15 B16 -34.7(5)
B13 B14 B15 B16 0.2(8)
B19 B14 B15 B16 62.3(7)
B20 B14 B15 B16 100.2(7)
C19 B14 B15 B20 -134.9(7)
B13 B14 B15 B20 -99.9(7)
B19 B14 B15 B20 -37.8(6)
C19 B14 B15 B21 -98.8(7)
B13 B14 B15 B21 -63.9(8)
B19 B14 B15 B21 -1.7(8)
B20 B14 B15 B21 36.1(6)
C19 B15 B16 C20 -36.0(4)
B20 B15 B16 C20 62.3(7)
B21 B15 B16 C20 99.5(7)
B14 B15 B16 C20 -2.1(7)
B20 B15 B16 C19 98.3(7)
B21 B15 B16 C19 135.5(7)
B14 B15 B16 C19 33.9(5)
C19 B15 B16 B17 -97.1(6)
B20 B15 B16 B17 1.1(8)
B21 B15 B16 B17 38.4(7)
B14 B15 B16 B17 -63.2(7)
C19 B15 B16 B21 -135.5(7)
B20 B15 B16 B21 -37.2(7)
B14 B15 B16 B21 -101.6(7)
C19 B16 B17 C20 33.9(5)
B15 B16 B17 C20 94.6(6)
B21 B16 B17 C20 133.4(7)
C20 B16 B17 B21 -133.4(7)
C19 B16 B17 B21 -99.5(7)
B15 B16 B17 B21 -38.8(7)
C20 B16 B17 B22 -95.2(6)
C19 B16 B17 B22 -61.3(7)
B15 B16 B17 B22 -0.6(8)
B21 B16 B17 B22 38.2(7)
C20 B16 B17 B18 -32.0(5)
C19 B16 B17 B18 1.9(7)
B15 B16 B17 B18 62.6(7)
B21 B16 B17 B18 101.4(7)
C19 B13 B18 C20 -33.3(5)
B19 B13 B18 C20 -131.6(6)
B14 B13 B18 C20 -95.1(6)
C20 B13 B18 B19 131.6(6)
C19 B13 B18 B19 98.3(6)
B14 B13 B18 B19 36.5(6)
C20 B13 B18 B22 94.7(6)
C19 B13 B18 B22 61.4(7)
B19 B13 B18 B22 -36.9(6)
B14 B13 B18 B22 -0.4(8)
C20 B13 B18 B17 32.7(5)
C19 B13 B18 B17 -0.6(7)
B19 B13 B18 B17 -98.9(6)
B14 B13 B18 B17 -62.3(7)
B16 B17 B18 C20 32.5(5)
B21 B17 B18 C20 96.1(6)
B22 B17 B18 C20 132.0(6)
C20 B17 B18 B19 -94.7(6)
B16 B17 B18 B19 -62.2(7)
B21 B17 B18 B19 1.4(7)
B22 B17 B18 B19 37.3(6)
C20 B17 B18 B22 -132.0(6)
B16 B17 B18 B22 -99.5(7)
B21 B17 B18 B22 -35.9(6)
C20 B17 B18 B13 -33.3(5)
B16 B17 B18 B13 -0.8(8)
B21 B17 B18 B13 62.8(7)
B22 B17 B18 B13 98.7(7)
C20 B13 B19 B22 -2.4(8)
C19 B13 B19 B22 -61.4(7)
B14 B13 B19 B22 -101.5(7)
B18 B13 B19 B22 38.3(6)
C20 B13 B19 B20 60.9(8)
C19 B13 B19 B20 1.8(8)
B14 B13 B19 B20 -38.3(7)
B18 B13 B19 B20 101.6(7)
C20 B13 B19 B14 99.2(6)
C19 B13 B19 B14 40.1(5)
B18 B13 B19 B14 139.9(7)
C20 B13 B19 B18 -40.7(5)
C19 B13 B19 B18 -99.7(6)
B14 B13 B19 B18 -139.9(7)
C19 B14 B19 B13 -40.6(5)
B20 B14 B19 B13 -137.7(7)
B15 B14 B19 B13 -100.2(6)
C19 B14 B19 B22 61.0(8)
B13 B14 B19 B22 101.5(7)
B20 B14 B19 B22 -36.2(7)
B15 B14 B19 B22 1.4(8)
C19 B14 B19 B20 97.1(7)
B13 B14 B19 B20 137.7(7)
B15 B14 B19 B20 37.5(7)
C19 B14 B19 B18 -3.8(8)
B13 B14 B19 B18 36.7(6)
B20 B14 B19 B18 -101.0(8)
B15 B14 B19 B18 -63.4(8)
C20 B18 B19 B13 41.0(5)
B22 B18 B19 B13 137.8(6)
B17 B18 B19 B13 100.5(6)
C20 B18 B19 B22 -96.7(6)
B13 B18 B19 B22 -137.8(6)
B17 B18 B19 B22 -37.3(5)
C20 B18 B19 B20 -60.3(7)
B22 B18 B19 B20 36.4(6)
B13 B18 B19 B20 -101.3(7)
B17 B18 B19 B20 -0.8(7)
C20 B18 B19 B14 4.5(8)
B22 B18 B19 B14 101.3(7)
B13 B18 B19 B14 -36.5(6)
B17 B18 B19 B14 64.0(8)
C19 B15 B20 B22 62.8(8)
B16 B15 B20 B22 -1.2(9)
B21 B15 B20 B22 -38.3(7)
B14 B15 B20 B22 101.9(7)
C19 B15 B20 B19 -0.9(9)
B16 B15 B20 B19 -65.0(9)
B21 B15 B20 B19 -102.1(8)
B14 B15 B20 B19 38.2(7)
C19 B15 B20 B21 101.1(7)
B16 B15 B20 B21 37.1(6)
B14 B15 B20 B21 140.3(7)
C19 B15 B20 B14 -39.1(6)
B16 B15 B20 B14 -103.2(7)
B21 B15 B20 B14 -140.3(7)
B13 B19 B20 B22 -101.6(7)
B14 B19 B20 B22 -139.6(7)
B18 B19 B20 B22 -37.0(6)
B13 B19 B20 B15 -0.6(9)
B22 B19 B20 B15 101.0(8)
B14 B19 B20 B15 -38.6(6)
B18 B19 B20 B15 64.0(8)
B13 B19 B20 B21 -64.7(8)
B22 B19 B20 B21 36.9(6)
B14 B19 B20 B21 -102.7(7)
B18 B19 B20 B21 0.0(8)
B13 B19 B20 B14 38.0(6)
B22 B19 B20 B14 139.6(7)
B18 B19 B20 B14 102.7(7)
C19 B14 B20 B22 -62.6(8)
B13 B14 B20 B22 -0.7(9)
B19 B14 B20 B22 36.5(6)
B15 B14 B20 B22 -100.4(8)
C19 B14 B20 B15 37.8(6)
B13 B14 B20 B15 99.7(7)
B19 B14 B20 B15 136.9(7)
C19 B14 B20 B19 -99.1(7)
B13 B14 B20 B19 -37.2(6)
B15 B14 B20 B19 -136.9(7)
C19 B14 B20 B21 1.5(8)
B13 B14 B20 B21 63.4(8)
B19 B14 B20 B21 100.6(7)
B15 B14 B20 B21 -36.3(7)
C20 B16 B21 B17 39.9(6)
C19 B16 B21 B17 99.4(6)
B15 B16 B21 B17 137.4(7)
C20 B16 B21 B22 1.2(9)
C19 B16 B21 B22 60.7(8)
B15 B16 B21 B22 98.8(9)
B17 B16 B21 B22 -38.7(6)
C20 B16 B21 B20 -61.1(7)
C19 B16 B21 B20 -1.6(8)
B15 B16 B21 B20 36.5(6)
B17 B16 B21 B20 -101.0(7)
C20 B16 B21 B15 -97.5(6)
C19 B16 B21 B15 -38.0(6)
B17 B16 B21 B15 -137.4(7)
C20 B17 B21 B16 -40.1(6)
B22 B17 B21 B16 -136.8(7)
B18 B17 B21 B16 -100.8(6)
C20 B17 B21 B22 96.7(6)
B16 B17 B21 B22 136.8(7)
B18 B17 B21 B22 36.0(6)
C20 B17 B21 B20 59.3(7)
B16 B17 B21 B20 99.4(6)
B22 B17 B21 B20 -37.4(6)
B18 B17 B21 B20 -1.4(7)
C20 B17 B21 B15 -3.0(9)
B16 B17 B21 B15 37.1(6)
B22 B17 B21 B15 -99.7(9)
B18 B17 B21 B15 -63.7(8)
B22 B20 B21 B16 100.8(7)
B15 B20 B21 B16 -36.3(6)
B19 B20 B21 B16 63.7(8)
B14 B20 B21 B16 0.1(9)
B22 B20 B21 B17 38.0(6)
B15 B20 B21 B17 -99.1(7)
B19 B20 B21 B17 0.9(8)
B14 B20 B21 B17 -62.7(8)
B15 B20 B21 B22 -137.1(7)
B19 B20 B21 B22 -37.1(6)
B14 B20 B21 B22 -100.7(7)
B22 B20 B21 B15 137.1(7)
B19 B20 B21 B15 100.0(7)
B14 B20 B21 B15 36.4(6)
C19 B15 B21 B16 39.9(6)
B20 B15 B21 B16 138.5(7)
B14 B15 B21 B16 102.4(7)
C19 B15 B21 B17 2.4(10)
B16 B15 B21 B17 -37.5(6)
B20 B15 B21 B17 101.0(8)
B14 B15 B21 B17 64.9(9)
C19 B15 B21 B22 -61.0(8)
B16 B15 B21 B22 -100.9(7)
B20 B15 B21 B22 37.6(7)
B14 B15 B21 B22 1.5(9)
C19 B15 B21 B20 -98.6(7)
B16 B15 B21 B20 -138.5(7)
B14 B15 B21 B20 -36.2(6)
B15 B20 B22 B19 -100.4(7)
B21 B20 B22 B19 -139.0(6)
B14 B20 B22 B19 -36.2(6)
B15 B20 B22 B21 38.6(6)
B19 B20 B22 B21 139.0(6)
B14 B20 B22 B21 102.8(8)
B15 B20 B22 B17 0.9(9)
B19 B20 B22 B17 101.3(7)
B21 B20 B22 B17 -37.7(6)
B14 B20 B22 B17 65.1(9)
B15 B20 B22 B18 -63.7(9)
B19 B20 B22 B18 36.7(6)
B21 B20 B22 B18 -102.3(6)
B14 B20 B22 B18 0.5(9)
B13 B19 B22 B20 100.8(7)
B14 B19 B22 B20 36.7(6)
B18 B19 B22 B20 139.2(7)
B13 B19 B22 B21 63.6(8)
B20 B19 B22 B21 -37.2(7)
B14 B19 B22 B21 -0.5(9)
B18 B19 B22 B21 102.0(7)
B13 B19 B22 B17 0.2(9)
B20 B19 B22 B17 -100.6(7)
B14 B19 B22 B17 -63.9(8)
B18 B19 B22 B17 38.6(6)
B13 B19 B22 B18 -38.4(6)
B20 B19 B22 B18 -139.2(7)
B14 B19 B22 B18 -102.5(7)
B16 B21 B22 B20 -99.4(7)
B17 B21 B22 B20 -137.7(6)
B15 B21 B22 B20 -37.6(6)
B16 B21 B22 B19 -62.4(9)
B17 B21 B22 B19 -100.7(7)
B20 B21 B22 B19 37.0(6)
B15 B21 B22 B19 -0.6(9)
B16 B21 B22 B17 38.3(6)
B20 B21 B22 B17 137.7(6)
B15 B21 B22 B17 100.1(7)
B16 B21 B22 B18 1.6(9)
B17 B21 B22 B18 -36.6(6)
B20 B21 B22 B18 101.0(7)
B15 B21 B22 B18 63.4(9)
C20 B17 B22 B20 -61.5(8)
B16 B17 B22 B20 -0.2(8)
B21 B17 B22 B20 38.1(7)
B18 B17 B22 B20 -101.8(7)
C20 B17 B22 B19 2.1(8)
B16 B17 B22 B19 63.5(8)
B21 B17 B22 B19 101.7(7)
B18 B17 B22 B19 -38.2(6)
C20 B17 B22 B21 -99.6(6)
B16 B17 B22 B21 -38.3(6)
B18 B17 B22 B21 -139.9(6)
C20 B17 B22 B18 40.3(5)
B16 B17 B22 B18 101.7(6)
B21 B17 B22 B18 139.9(6)
C20 B18 B22 B20 60.8(8)
B19 B18 B22 B20 -36.7(6)
B13 B18 B22 B20 -0.1(8)
B17 B18 B22 B20 100.7(7)
C20 B18 B22 B19 97.5(6)
B13 B18 B22 B19 36.6(6)
B17 B18 B22 B19 137.4(6)
C20 B18 B22 B21 -3.8(8)
B19 B18 B22 B21 -101.3(7)
B13 B18 B22 B21 -64.6(8)
B17 B18 B22 B21 36.1(7)
C20 B18 B22 B17 -39.9(5)
B19 B18 B22 B17 -137.4(6)
B13 B18 B22 B17 -100.8(6)
B12 B7 C1 C2 63.9(7)
B8 B7 C1 C2 102.4(6)
B6 B7 C1 C2 -38.6(6)
B11 B7 C1 C2 0.1(8)
B12 B7 C1 B8 -38.5(6)
B6 B7 C1 B8 -141.0(6)
B11 B7 C1 B8 -102.3(7)
B12 B7 C1 B3 -2.4(8)
B8 B7 C1 B3 36.1(6)
B6 B7 C1 B3 -104.9(6)
B11 B7 C1 B3 -66.2(8)
B12 B7 C1 B6 102.5(7)
B8 B7 C1 B6 141.0(6)
B11 B7 C1 B6 38.7(6)
B12 B7 C1 S1 -150.3(5)
B8 B7 C1 S1 -111.8(7)
B6 B7 C1 S1 107.2(6)
B11 B7 C1 S1 146.0(6)
B12 B8 C1 C2 -63.8(8)
B9 B8 C1 C2 -0.5(8)
B7 B8 C1 C2 -102.8(6)
B3 B8 C1 C2 39.8(5)
B12 B8 C1 B7 39.0(7)
B9 B8 C1 B7 102.3(8)
B3 B8 C1 B7 142.6(6)
B12 B8 C1 B3 -103.6(8)
B9 B8 C1 B3 -40.3(7)
B7 B8 C1 B3 -142.6(6)
B12 B8 C1 B6 1.6(9)
B9 B8 C1 B6 64.9(8)
B7 B8 C1 B6 -37.4(6)
B3 B8 C1 B6 105.2(6)
B12 B8 C1 S1 152.4(7)
B9 B8 C1 S1 -144.3(7)
B7 B8 C1 S1 113.4(7)
B3 B8 C1 S1 -104.0(6)
B9 B3 C1 C2 -97.7(6)
B8 B3 C1 C2 -136.5(6)
B4 B3 C1 C2 -34.6(5)
C2 B3 C1 B7 100.4(6)
B9 B3 C1 B7 2.7(8)
B8 B3 C1 B7 -36.1(6)
B4 B3 C1 B7 65.8(7)
C2 B3 C1 B8 136.5(6)
B9 B3 C1 B8 38.7(6)
B4 B3 C1 B8 101.8(6)
C2 B3 C1 B6 31.3(5)
B9 B3 C1 B6 -66.4(7)
B8 B3 C1 B6 -105.1(7)
B4 B3 C1 B6 -3.3(8)
C2 B3 C1 S1 -109.2(5)
B9 B3 C1 S1 153.1(5)
B8 B3 C1 S1 114.4(6)
B4 B3 C1 S1 -143.8(5)
B11 B6 C1 C2 98.0(6)
B7 B6 C1 C2 137.6(6)
B5 B6 C1 C2 36.0(5)
C2 B6 C1 B7 -137.6(6)
B11 B6 C1 B7 -39.6(6)
B5 B6 C1 B7 -101.6(7)
C2 B6 C1 B8 -100.2(6)
B11 B6 C1 B8 -2.2(8)
B7 B6 C1 B8 37.3(6)
B5 B6 C1 B8 -64.2(8)
C2 B6 C1 B3 -31.5(5)
B11 B6 C1 B3 66.5(7)
B7 B6 C1 B3 106.0(7)
B5 B6 C1 B3 4.5(8)
C2 B6 C1 S1 107.7(6)
B11 B6 C1 S1 -154.3(5)
B7 B6 C1 S1 -114.7(7)
B5 B6 C1 S1 143.7(5)
B7 C1 C2 B4 -67.8(7)
B8 C1 C2 B4 -1.1(7)
B3 C1 C2 B4 39.3(5)
B6 C1 C2 B4 -107.4(6)
S1 C1 C2 B4 144.3(5)
B7 C1 C2 B6 39.6(6)
B8 C1 C2 B6 106.3(6)
B3 C1 C2 B6 146.7(6)
S1 C1 C2 B6 -108.3(6)
B7 C1 C2 B5 -0.3(8)
B8 C1 C2 B5 66.5(7)
B3 C1 C2 B5 106.9(6)
B6 C1 C2 B5 -39.8(6)
S1 C1 C2 B5 -148.1(5)
B7 C1 C2 B3 -107.1(7)
B8 C1 C2 B3 -40.4(5)
B6 C1 C2 B3 -146.7(6)
S1 C1 C2 B3 105.0(6)
B7 C1 C2 S2 140.5(5)
B8 C1 C2 S2 -152.8(5)
B3 C1 C2 S2 -112.4(5)
B6 C1 C2 S2 100.9(5)
S1 C1 C2 S2 -7.4(7)
B5 B4 C2 C1 103.9(6)
B10 B4 C2 C1 63.5(7)
B3 B4 C2 C1 -38.6(5)
B9 B4 C2 C1 2.1(8)
B5 B4 C2 B6 34.6(6)
B10 B4 C2 B6 -5.9(8)
B3 B4 C2 B6 -108.0(6)
B9 B4 C2 B6 -67.2(8)
B10 B4 C2 B5 -40.4(6)
B3 B4 C2 B5 -142.5(6)
B9 B4 C2 B5 -101.8(7)
B5 B4 C2 B3 142.5(6)
B10 B4 C2 B3 102.1(7)
B9 B4 C2 B3 40.7(6)
B5 B4 C2 S2 -107.4(6)
B10 B4 C2 S2 -147.8(5)
B3 B4 C2 S2 110.1(6)
B9 B4 C2 S2 150.8(6)
B11 B6 C2 C1 -98.6(6)
B7 B6 C2 C1 -35.5(5)
B5 B6 C2 C1 -138.2(6)
C1 B6 C2 B4 104.0(6)
B11 B6 C2 B4 5.4(8)
B7 B6 C2 B4 68.5(7)
B5 B6 C2 B4 -34.2(6)
C1 B6 C2 B5 138.2(6)
B11 B6 C2 B5 39.6(6)
B7 B6 C2 B5 102.7(6)
C1 B6 C2 B3 32.6(5)
B11 B6 C2 B3 -66.0(7)
B7 B6 C2 B3 -2.9(7)
B5 B6 C2 B3 -105.6(6)
C1 B6 C2 S2 -108.8(5)
B11 B6 C2 S2 152.6(5)
B7 B6 C2 S2 -144.3(5)
B5 B6 C2 S2 113.0(5)
B10 B5 C2 C1 -63.1(7)
B4 B5 C2 C1 -104.9(6)
B11 B5 C2 C1 0.3(8)
B6 B5 C2 C1 39.8(6)
B10 B5 C2 B4 41.9(6)
B11 B5 C2 B4 105.2(7)
B6 B5 C2 B4 144.7(7)
B10 B5 C2 B6 -102.8(7)
B4 B5 C2 B6 -144.7(7)
B11 B5 C2 B6 -39.5(6)
B10 B5 C2 B3 5.1(8)
B4 B5 C2 B3 -36.8(6)
B11 B5 C2 B3 68.4(7)
B6 B5 C2 B3 107.9(7)
B10 B5 C2 S2 157.7(5)
B4 B5 C2 S2 115.9(6)
B11 B5 C2 S2 -138.9(5)
B6 B5 C2 S2 -99.4(6)
B9 B3 C2 C1 97.0(7)
B8 B3 C2 C1 36.9(5)
B4 B3 C2 C1 139.3(6)
C1 B3 C2 B4 -139.3(6)
B9 B3 C2 B4 -42.3(6)
B8 B3 C2 B4 -102.4(6)
C1 B3 C2 B6 -32.9(5)
B9 B3 C2 B6 64.1(8)
B8 B3 C2 B6 4.1(7)
B4 B3 C2 B6 106.4(6)
C1 B3 C2 B5 -103.2(6)
B9 B3 C2 B5 -6.2(8)
B8 B3 C2 B5 -66.3(7)
B4 B3 C2 B5 36.1(6)
C1 B3 C2 S2 104.5(5)
B9 B3 C2 S2 -158.5(5)
B8 B3 C2 S2 141.5(5)
B4 B3 C2 S2 -116.2(6)
C17 C8 C9 C10 -4.6(10)
Co1 C8 C9 C10 -175.8(5)
C17 C8 C9 N1 170.0(6)
Co1 C8 C9 N1 -1.2(8)
C8 C9 C10 C15 132.3(7)
N1 C9 C10 C15 -42.4(9)
C8 C9 C10 C11 -48.5(11)
N1 C9 C10 C11 136.9(7)
C15 C10 C11 C12 -1.8(12)
C9 C10 C11 C12 178.9(7)
C10 C11 C12 C13 -0.3(14)
C11 C12 C13 C14 0.5(15)
C12 C13 C14 C15 1.5(13)
C13 C14 C15 C10 -3.8(12)
C11 C10 C15 C14 3.8(11)
C9 C10 C15 C14 -176.9(7)
C9 C8 C17 O3 -73.2(10)
Co1 C8 C17 O3 98.3(8)
C9 C8 C17 O4 107.4(7)
Co1 C8 C17 O4 -81.1(7)
B16 B15 C19 C20 38.6(5)
B20 B15 C19 C20 -63.8(8)
B21 B15 C19 C20 -0.8(8)
B14 B15 C19 C20 -103.6(6)
B16 B15 C19 B14 142.3(6)
B20 B15 C19 B14 39.8(6)
B21 B15 C19 B14 102.8(8)
B16 B15 C19 B13 104.7(6)
B20 B15 C19 B13 2.2(8)
B21 B15 C19 B13 65.3(8)
B14 B15 C19 B13 -37.6(6)
B20 B15 C19 B16 -102.4(7)
B21 B15 C19 B16 -39.4(7)
B14 B15 C19 B16 -142.3(6)
B16 B15 C19 S4 -103.4(6)
B20 B15 C19 S4 154.1(6)
B21 B15 C19 S4 -142.9(6)
B14 B15 C19 S4 114.3(6)
B13 B14 C19 C20 -38.9(5)
B19 B14 C19 C20 1.5(7)
B20 B14 C19 C20 63.0(7)
B15 B14 C19 C20 101.6(6)
B13 B14 C19 B15 -140.5(6)
B19 B14 C19 B15 -100.1(7)
B20 B14 C19 B15 -38.6(6)
B19 B14 C19 B13 40.4(6)
B20 B14 C19 B13 101.9(6)
B15 B14 C19 B13 140.5(6)
B13 B14 C19 B16 -104.5(6)
B19 B14 C19 B16 -64.1(7)
B20 B14 C19 B16 -2.6(8)
B15 B14 C19 B16 36.0(6)
B13 B14 C19 S4 107.9(6)
B19 B14 C19 S4 148.3(6)
B20 B14 C19 S4 -150.2(5)
B15 B14 C19 S4 -111.6(6)
B19 B13 C19 C20 96.7(6)
B14 B13 C19 C20 137.7(6)
B18 B13 C19 C20 33.7(5)
C20 B13 C19 B15 -99.3(6)
B19 B13 C19 B15 -2.6(8)
B14 B13 C19 B15 38.4(6)
B18 B13 C19 B15 -65.6(7)
C20 B13 C19 B14 -137.7(6)
B19 B13 C19 B14 -41.0(5)
B18 B13 C19 B14 -104.0(6)
C20 B13 C19 B16 -31.9(5)
B19 B13 C19 B16 64.8(7)
B14 B13 C19 B16 105.8(6)
B18 B13 C19 B16 1.9(7)
C20 B13 C19 S4 108.2(5)
B19 B13 C19 S4 -155.1(5)
B14 B13 C19 S4 -114.1(6)
B18 B13 C19 S4 141.9(5)
B15 B16 C19 C20 -137.2(6)
B17 B16 C19 C20 -34.5(5)
B21 B16 C19 C20 -97.5(6)
C20 B16 C19 B15 137.2(6)
B17 B16 C19 B15 102.6(6)
B21 B16 C19 B15 39.7(6)
C20 B16 C19 B14 100.2(6)
B15 B16 C19 B14 -37.0(6)
B17 B16 C19 B14 65.7(7)
B21 B16 C19 B14 2.7(8)
C20 B16 C19 B13 32.2(5)
B15 B16 C19 B13 -105.0(6)
B17 B16 C19 B13 -2.4(7)
B21 B16 C19 B13 -65.3(7)
C20 B16 C19 S4 -109.6(5)
B15 B16 C19 S4 113.3(6)
B17 B16 C19 S4 -144.1(5)
B21 B16 C19 S4 153.0(5)
B15 C19 C20 B17 -1.2(7)
B14 C19 C20 B17 -69.3(7)
B13 C19 C20 B17 -108.3(6)
B16 C19 C20 B17 37.8(5)
S4 C19 C20 B17 142.1(5)
B15 C19 C20 B16 -39.0(5)
B14 C19 C20 B16 -107.0(6)
B13 C19 C20 B16 -146.1(5)
S4 C19 C20 B16 104.3(5)
B15 C19 C20 B18 69.5(7)
B14 C19 C20 B18 1.5(7)
B13 C19 C20 B18 -37.6(6)
B16 C19 C20 B18 108.5(6)
S4 C19 C20 B18 -147.2(5)
B15 C19 C20 B13 107.1(6)
B14 C19 C20 B13 39.1(6)
B16 C19 C20 B13 146.1(5)
S4 C19 C20 B13 -109.6(6)
B15 C19 C20 S5 -152.5(5)
B14 C19 C20 S5 139.5(5)
B13 C19 C20 S5 100.5(5)
B16 C19 C20 S5 -113.4(5)
S4 C19 C20 S5 -9.1(7)
B16 B17 C20 C19 -37.9(5)
B21 B17 C20 C19 2.7(8)
B22 B17 C20 C19 64.4(7)
B18 B17 C20 C19 105.7(6)
B21 B17 C20 B16 40.6(6)
B22 B17 C20 B16 102.3(7)
B18 B17 C20 B16 143.6(6)
B16 B17 C20 B18 -143.6(6)
B21 B17 C20 B18 -103.0(7)
B22 B17 C20 B18 -41.3(6)
B16 B17 C20 B13 -106.2(6)
B21 B17 C20 B13 -65.7(8)
B22 B17 C20 B13 -4.0(8)
B18 B17 C20 B13 37.3(6)
B16 B17 C20 S5 109.7(6)
B21 B17 C20 S5 150.3(6)
B22 B17 C20 S5 -148.0(5)
B18 B17 C20 S5 -106.7(6)
B15 B16 C20 C19 36.3(5)
B17 B16 C20 C19 140.3(5)
B21 B16 C20 C19 99.6(6)
C19 B16 C20 B17 -140.3(5)
B15 B16 C20 B17 -104.0(6)
B21 B16 C20 B17 -40.7(6)
C19 B16 C20 B18 -103.7(6)
B15 B16 C20 B18 -67.4(7)
B17 B16 C20 B18 36.6(6)
B21 B16 C20 B18 -4.1(8)
C19 B16 C20 B13 -32.9(5)
B15 B16 C20 B13 3.4(7)
B17 B16 C20 B13 107.4(6)
B21 B16 C20 B13 66.7(7)
C19 B16 C20 S5 103.5(5)
B15 B16 C20 S5 139.7(5)
B17 B16 C20 S5 -116.2(6)
B21 B16 C20 S5 -156.9(5)
B19 B18 C20 C19 -3.7(7)
B22 B18 C20 C19 -64.4(7)
B13 B18 C20 C19 37.1(5)
B17 B18 C20 C19 -105.2(6)
B19 B18 C20 B17 101.5(6)
B22 B18 C20 B17 40.7(6)
B13 B18 C20 B17 142.3(6)
B19 B18 C20 B16 65.7(7)
B22 B18 C20 B16 4.9(8)
B13 B18 C20 B16 106.5(6)
B17 B18 C20 B16 -35.8(6)
B19 B18 C20 B13 -40.8(6)
B22 B18 C20 B13 -101.5(6)
B17 B18 C20 B13 -142.3(6)
B19 B18 C20 S5 -140.5(5)
B22 B18 C20 S5 158.8(5)
B13 B18 C20 S5 -99.7(5)
B17 B18 C20 S5 118.1(6)
B19 B13 C20 C19 -98.9(6)
B14 B13 C20 C19 -36.4(5)
B18 B13 C20 C19 -140.9(6)
C19 B13 C20 B17 103.0(6)
B19 B13 C20 B17 4.1(8)
B14 B13 C20 B17 66.6(7)
B18 B13 C20 B17 -37.9(6)
C19 B13 C20 B16 33.1(5)
B19 B13 C20 B16 -65.8(7)
B14 B13 C20 B16 -3.3(7)
B18 B13 C20 B16 -107.8(6)
C19 B13 C20 B18 140.9(6)
B19 B13 C20 B18 42.0(6)
B14 B13 C20 B18 104.5(6)
C19 B13 C20 S5 -107.7(4)
B19 B13 C20 S5 153.3(5)
B14 B13 C20 S5 -144.2(5)
B18 B13 C20 S5 111.3(5)
C25 C21 C22 C23 -5.0(8)
Co2 C21 C22 C23 59.3(6)
C25 C21 C22 Co2 -64.3(5)
C21 C22 C23 C24 2.2(8)
Co2 C22 C23 C24 59.3(5)
C21 C22 C23 Co2 -57.1(5)
C22 C23 C24 C25 1.6(8)
Co2 C23 C24 C25 62.2(5)
C22 C23 C24 Co2 -60.7(5)
C23 C24 C25 C21 -4.7(8)
Co2 C24 C25 C21 57.7(5)
C23 C24 C25 Co2 -62.4(5)
C22 C21 C25 C24 6.0(8)
Co2 C21 C25 C24 -58.9(5)
C22 C21 C25 Co2 64.8(5)
C35 C26 C27 N2 168.5(6)
Co2 C26 C27 N2 -2.3(8)
C35 C26 C27 C28 -5.0(10)
Co2 C26 C27 C28 -175.7(5)
C26 C27 C28 C29 -47.8(11)
N2 C27 C28 C29 138.6(7)
C26 C27 C28 C33 130.5(7)
N2 C27 C28 C33 -43.1(8)
C33 C28 C29 C30 -1.7(12)
C27 C28 C29 C30 176.5(7)
C28 C29 C30 C31 2.2(14)
C29 C30 C31 C32 -1.2(15)
C30 C31 C32 C33 -0.3(13)
C31 C32 C33 C28 0.8(11)
C29 C28 C33 C32 0.3(10)
C27 C28 C33 C32 -178.0(6)
C27 C26 C35 O7 -72.5(10)
Co2 C26 C35 O7 98.5(8)
C27 C26 C35 O8 108.3(7)
Co2 C26 C35 O8 -80.7(6)
C7A C3A C4A C5A 0.0
Co1 C3A C4A C5A 58.7(2)
C7A C3A C4A Co1 -58.7(2)
C3A C4A C5A C6A 0.0
Co1 C4A C5A C6A 59.2(3)
C3A C4A C5A Co1 -59.2(3)
C4A C5A C6A C7A 0.0
Co1 C5A C6A C7A 61.0(2)
C4A C5A C6A Co1 -61.0(2)
C4A C3A C7A C6A 0.0
Co1 C3A C7A C6A -60.2(2)
C4A C3A C7A Co1 60.2(3)
C5A C6A C7A C3A 0.0
Co1 C6A C7A C3A 61.6(2)
C5A C6A C7A Co1 -61.6(2)
C7B C3B C4B C5B 0.0
Co1 C3B C4B C5B 59.9(2)
C7B C3B C4B Co1 -59.9(2)
C3B C4B C5B C6B 0.0
Co1 C4B C5B C6B 58.3(2)
C3B C4B C5B Co1 -58.3(2)
C4B C5B C6B C7B 0.0
Co1 C5B C6B C7B 59.2(2)
C4B C5B C6B Co1 -59.2(2)
C5B C6B C7B C3B 0.0
Co1 C6B C7B C3B 61.4(2)
C5B C6B C7B Co1 -61.4(2)
C4B C3B C7B C6B 0.0
Co1 C3B C7B C6B -61.9(3)
C4B C3B C7B Co1 61.9(3)
C9 C8 Co1 C7B -137.7(6)
C17 C8 Co1 C7B 50.9(6)
C9 C8 Co1 C6A -155.0(5)
C17 C8 Co1 C6A 33.7(6)
C9 C8 Co1 C3B -97.4(6)
C17 C8 Co1 C3B 91.2(5)
C9 C8 Co1 C7A -116.6(6)
C17 C8 Co1 C7A 72.1(5)
C9 C8 Co1 C6B -168.2(5)
C17 C8 Co1 C6B 20.4(6)
C9 C8 Co1 C5A -167.8(5)
C17 C8 Co1 C5A 20.8(8)
C9 C8 Co1 C3A -83.6(6)
C17 C8 Co1 C3A 105.1(5)
C9 C8 Co1 C4B -76.7(6)
C17 C8 Co1 C4B 112.0(5)
C9 C8 Co1 C4A -87.2(8)
C17 C8 Co1 C4A 101.4(8)
C9 C8 Co1 C5B -147.5(10)
C17 C8 Co1 C5B 41.1(14)
C9 C8 Co1 S2 7.7(5)
C17 C8 Co1 S2 -163.7(5)
C6B C7B Co1 C8 -139.3(4)
C3B C7B Co1 C8 103.0(4)
C6B C7B Co1 C6A -17.6
C3B C7B Co1 C6A -135.25(12)
C6B C7B Co1 C3B 117.69(14)
C6B C7B Co1 C7A 140.00(10)
C3B C7B Co1 C7A 22.31(6)
C3B C7B Co1 C6B -117.69(14)
C6B C7B Co1 C5A 19.47(5)
C3B C7B Co1 C5A -98.22(14)
C6B C7B Co1 C3A 103.31(16)
C3B C7B Co1 C3A -14.4
C6B C7B Co1 C4B 80.01(17)
C3B C7B Co1 C4B -37.68(10)
C6B C7B Co1 C4A 61.40(15)
C3B C7B Co1 C4A -56.29(13)
C6B C7B Co1 C5B 37.35(11)
C3B C7B Co1 C5B -80.34(14)
C6B C7B Co1 S2 132.6(6)
C3B C7B Co1 S2 15.0(6)
C5A C6A Co1 C8 -168.3(4)
C7A C6A Co1 C8 73.8(4)
C5A C6A Co1 C7B 130.38(10)
C7A C6A Co1 C7B 12.5
C5A C6A Co1 C3B 96.88(14)
C7A C6A Co1 C3B -21.03(6)
C5A C6A Co1 C7A 117.91(12)
C5A C6A Co1 C6B -18.5
C7A C6A Co1 C6B -136.45(11)
C7A C6A Co1 C5A -117.91(12)
C5A C6A Co1 C3A 80.15(16)
C7A C6A Co1 C3A -37.76(11)
C5A C6A Co1 C4B 55.44(15)
C7A C6A Co1 C4B -62.47(15)
C5A C6A Co1 C4A 37.32(11)
C7A C6A Co1 C4A -80.59(15)
C5A C6A Co1 C5B 14.48(5)
C7A C6A Co1 C5B -103.43(14)
C5A C6A Co1 S2 73.7(12)
C7A C6A Co1 S2 -44.2(12)
C4B C3B Co1 C8 158.3(4)
C7B C3B Co1 C8 -83.5(4)
C4B C3B Co1 C7B -118.17(14)
C4B C3B Co1 C6A -101.54(16)
C7B C3B Co1 C6A 16.64(5)
C4B C3B Co1 C7A -140.05(11)
C7B C3B Co1 C7A -21.88(6)
C4B C3B Co1 C6B -79.84(17)
C7B C3B Co1 C6B 38.33(10)
C4B C3B Co1 C5A -58.16(15)
C7B C3B Co1 C5A 60.01(13)
C4B C3B Co1 C3A 21.4
C7B C3B Co1 C3A 139.60(11)
C7B C3B Co1 C4B 118.17(14)
C4B C3B Co1 C4A -16.2
C7B C3B Co1 C4A 101.93(14)
C4B C3B Co1 C5B -36.82(10)
C7B C3B Co1 C5B 81.36(15)
C4B C3B Co1 S2 70.6(4)
C7B C3B Co1 S2 -171.3(4)
C3A C7A Co1 C8 129.7(4)
C6A C7A Co1 C8 -112.1(4)
C3A C7A Co1 C7B -129.63(12)
C6A C7A Co1 C7B -11.5
C3A C7A Co1 C6A -118.18(14)
C3A C7A Co1 C3B 9.0
C6A C7A Co1 C3B 127.21(12)
C3A C7A Co1 C6B -100.33(16)
C6A C7A Co1 C6B 17.85(5)
C3A C7A Co1 C5A -80.06(16)
C6A C7A Co1 C5A 38.13(10)
C6A C7A Co1 C3A 118.18(14)
C3A C7A Co1 C4B -19.92(6)
C6A C7A Co1 C4B 98.26(16)
C3A C7A Co1 C4A -37.02(10)
C6A C7A Co1 C4A 81.16(16)
C3A C7A Co1 C5B -59.91(14)
C6A C7A Co1 C5B 58.27(14)
C3A C7A Co1 S2 45.3(4)
C6A C7A Co1 S2 163.5(4)
C7B C6B Co1 C8 51.5(4)
C5B C6B Co1 C8 170.0(4)
C5B C6B Co1 C7B 118.55(13)
C7B C6B Co1 C6A 15.6
C5B C6B Co1 C6A 134.15(11)
C7B C6B Co1 C3B -38.50(12)
C5B C6B Co1 C3B 80.06(16)
C7B C6B Co1 C7A -16.09(6)
C5B C6B Co1 C7A 102.46(15)
C7B C6B Co1 C5A -127.87(11)
C5B C6B Co1 C5A -9.3
C7B C6B Co1 C3A -57.51(15)
C5B C6B Co1 C3A 61.05(16)
C7B C6B Co1 C4B -81.81(16)
C5B C6B Co1 C4B 36.74(11)
C7B C6B Co1 C4A -97.76(15)
C5B C6B Co1 C4A 20.79(6)
C7B C6B Co1 C5B -118.55(13)
C7B C6B Co1 S2 -120.0(6)
C5B C6B Co1 S2 -1.5(6)
C6A C5A Co1 C8 19.5(6)
C4A C5A Co1 C8 138.2(6)
C6A C5A Co1 C7B -18.34(5)
C4A C5A Co1 C7B 100.35(15)
C4A C5A Co1 C6A 118.69(14)
C6A C5A Co1 C3B -61.94(15)
C4A C5A Co1 C3B 56.74(13)
C6A C5A Co1 C7A -38.34(11)
C4A C5A Co1 C7A 80.35(15)
C6A C5A Co1 C6B 20.43(5)
C4A C5A Co1 C6B 139.12(11)
C6A C5A Co1 C3A -81.76(17)
C4A C5A Co1 C3A 36.93(10)
C6A C5A Co1 C4B -104.39(16)
C4A C5A Co1 C4B 14.3
C6A C5A Co1 C4A -118.69(14)
C6A C5A Co1 C5B -141.90(11)
C4A C5A Co1 C5B -23.21(6)
C6A C5A Co1 S2 -154.6(4)
C4A C5A Co1 S2 -35.9(4)
C7A C3A Co1 C8 -58.3(4)
C4A C3A Co1 C8 -177.5(4)
C7A C3A Co1 C7B 19.99(6)
C4A C3A Co1 C7B -99.18(15)
C7A C3A Co1 C6A 38.27(12)
C4A C3A Co1 C6A -80.89(17)
C7A C3A Co1 C3B -10.7
C4A C3A Co1 C3B -129.83(10)
C4A C3A Co1 C7A -119.17(13)
C7A C3A Co1 C6B 61.38(15)
C4A C3A Co1 C6B -57.79(16)
C7A C3A Co1 C5A 82.07(15)
C4A C3A Co1 C5A -37.09(12)
C7A C3A Co1 C4B 133.30(12)
C4A C3A Co1 C4B 14.1
C7A C3A Co1 C4A 119.17(13)
C7A C3A Co1 C5B 102.37(14)
C4A C3A Co1 C5B -16.80(6)
C7A C3A Co1 S2 -143.9(4)
C4A C3A Co1 S2 96.9(4)
C3B C4B Co1 C8 -32.8(5)
C5B C4B Co1 C8 -152.2(5)
C3B C4B Co1 C7B 38.38(12)
C5B C4B Co1 C7B -81.03(16)
C3B C4B Co1 C6A 59.04(16)
C5B C4B Co1 C6A -60.37(16)
C5B C4B Co1 C3B -119.42(12)
C3B C4B Co1 C7A 16.41(6)
C5B C4B Co1 C7A -103.00(15)
C3B C4B Co1 C6B 82.38(16)
C5B C4B Co1 C6B -37.04(12)
C3B C4B Co1 C5A 100.32(14)
C5B C4B Co1 C5A -19.09(6)
C3B C4B Co1 C3A -16.9
C5B C4B Co1 C3A -136.33(10)
C3B C4B Co1 C4A 131.96(11)
C5B C4B Co1 C4A 12.5
C3B C4B Co1 C5B 119.42(13)
C3B C4B Co1 S2 -114.9(4)
C5B C4B Co1 S2 125.7(4)
C5A C4A Co1 C8 -114.3(9)
C3A C4A Co1 C8 5.2(9)
C5A C4A Co1 C7B -58.99(14)
C3A C4A Co1 C7B 60.51(16)
C5A C4A Co1 C6A -37.93(11)
C3A C4A Co1 C6A 81.57(18)
C5A C4A Co1 C3B -101.73(15)
C3A C4A Co1 C3B 17.77(5)
C5A C4A Co1 C7A -82.00(15)
C3A C4A Co1 C7A 37.50(11)
C5A C4A Co1 C6B -15.76(5)
C3A C4A Co1 C6B 103.74(16)
C3A C4A Co1 C5A 119.50(14)
C5A C4A Co1 C3A -119.50(14)
C5A C4A Co1 C4B -138.41(12)
C3A C4A Co1 C4B -18.9
C5A C4A Co1 C5B 20.52(6)
C3A C4A Co1 C5B 140.02(10)
C5A C4A Co1 S2 153.7(4)
C3A C4A Co1 S2 -86.8(3)
C4B C5B Co1 C8 92.2(13)
C6B C5B Co1 C8 -27.5(13)
C4B C5B Co1 C7B 81.55(17)
C6B C5B Co1 C7B -38.12(11)
C4B C5B Co1 C6A 100.77(17)
C6B C5B Co1 C6A -18.90(6)
C4B C5B Co1 C3B 37.34(10)
C6B C5B Co1 C3B -82.33(16)
C4B C5B Co1 C7A 59.64(15)
C6B C5B Co1 C7A -60.03(15)
C4B C5B Co1 C6B 119.67(14)
C4B C5B Co1 C5A 129.13(12)
C6B C5B Co1 C5A 9.5
C4B C5B Co1 C3A 18.86(6)
C6B C5B Co1 C3A -100.81(16)
C6B C5B Co1 C4B -119.67(14)
C4B C5B Co1 C4A -9.8
C6B C5B Co1 C4A -129.48(12)
C4B C5B Co1 S2 -61.1(3)
C6B C5B Co1 S2 179.2(3)
C27 C26 Co2 C21 -81.9(6)
C35 C26 Co2 C21 107.1(5)
C27 C26 Co2 C24 -152.1(5)
C35 C26 Co2 C24 37.0(5)
C27 C26 Co2 C25 -114.1(6)
C35 C26 Co2 C25 74.9(5)
C27 C26 Co2 C23 -167.3(5)
C35 C26 Co2 C23 21.7(7)
C27 C26 Co2 C22 -96.9(9)
C35 C26 Co2 C22 92.1(9)
C27 C26 Co2 S5 7.9(5)
C35 C26 Co2 S5 -163.1(5)
C27 C26 Co2 S4 103.2(5)
C35 C26 Co2 S4 -67.7(5)
C25 C21 Co2 C26 -56.1(5)
C22 C21 Co2 C26 -170.9(4)
C25 C21 Co2 C24 36.1(5)
C22 C21 Co2 C24 -78.7(5)
C22 C21 Co2 C25 -114.8(7)
C25 C21 Co2 C23 79.6(5)
C22 C21 Co2 C23 -35.2(5)
C25 C21 Co2 C22 114.8(7)
C25 C21 Co2 S5 -141.5(5)
C22 C21 Co2 S5 103.8(5)
C25 C21 Co2 S4 113.3(6)
C22 C21 Co2 S4 -1.5(8)
C25 C24 Co2 C26 78.6(5)
C23 C24 Co2 C26 -164.7(5)
C25 C24 Co2 C21 -37.0(5)
C23 C24 Co2 C21 79.7(6)
C23 C24 Co2 C25 116.7(7)
C25 C24 Co2 C23 -116.7(7)
C25 C24 Co2 C22 -80.7(5)
C23 C24 Co2 C22 36.0(5)
C25 C24 Co2 S5 -30.1(11)
C23 C24 Co2 S5 86.6(10)
C25 C24 Co2 S4 172.6(5)
C23 C24 Co2 S4 -70.7(5)
C24 C25 Co2 C26 -106.7(5)
C21 C25 Co2 C26 132.9(5)
C24 C25 Co2 C21 120.4(7)
C21 C25 Co2 C24 -120.4(7)
C24 C25 Co2 C23 39.0(5)
C21 C25 Co2 C23 -81.4(5)
C24 C25 Co2 C22 80.6(6)
C21 C25 Co2 C22 -39.7(5)
C24 C25 Co2 S5 167.7(5)
C21 C25 Co2 S5 47.3(5)
C24 C25 Co2 S4 -11.9(7)
C21 C25 Co2 S4 -132.2(5)
C22 C23 Co2 C26 142.8(6)
C24 C23 Co2 C26 23.8(8)
C22 C23 Co2 C21 37.0(5)
C24 C23 Co2 C21 -82.0(5)
C22 C23 Co2 C24 119.1(7)
C22 C23 Co2 C25 81.0(6)
C24 C23 Co2 C25 -38.1(5)
C24 C23 Co2 C22 -119.1(7)
C22 C23 Co2 S5 -30.4(7)
C24 C23 Co2 S5 -149.5(4)
C22 C23 Co2 S4 -127.2(5)
C24 C23 Co2 S4 113.8(5)
C23 C22 Co2 C26 -99.8(9)
C21 C22 Co2 C26 20.8(10)
C23 C22 Co2 C21 -120.7(7)
C23 C22 Co2 C24 -37.9(5)
C21 C22 Co2 C24 82.7(5)
C23 C22 Co2 C25 -80.8(5)
C21 C22 Co2 C25 39.8(5)
C21 C22 Co2 C23 120.7(7)
C23 C22 Co2 S5 158.5(5)
C21 C22 Co2 S5 -80.8(5)
C23 C22 Co2 S4 58.5(5)
C21 C22 Co2 S4 179.2(4)
C8 C9 N1 S3 127.3(5)
C10 C9 N1 S3 -57.4(7)
C8 C9 N1 S2 -8.5(7)
C10 C9 N1 S2 166.8(5)
C26 C27 N2 S6 127.0(6)
C28 C27 N2 S6 -58.8(7)
C26 C27 N2 S5 -6.8(7)
C28 C27 N2 S5 167.4(4)
O3 C17 O4 C18 -2.0(12)
C8 C17 O4 C18 177.4(7)
O7 C35 O8 C36 -1.2(11)
C26 C35 O8 C36 178.0(7)
C2 C1 S1 Co1 10.6(5)
B7 C1 S1 Co1 -132.8(6)
B8 C1 S1 Co1 151.6(5)
B3 C1 S1 Co1 79.7(5)
B6 C1 S1 Co1 -58.9(6)
C8 Co1 S1 C1 -93.4(3)
C7B Co1 S1 C1 169.5(3)
C6A Co1 S1 C1 160.6(4)
C3B Co1 S1 C1 140.7(7)
C7A Co1 S1 C1 171.9(4)
C6B Co1 S1 C1 142.7(4)
C5A Co1 S1 C1 122.5(4)
C3A Co1 S1 C1 99.2(5)
C4B Co1 S1 C1 86.3(3)
C4A Co1 S1 C1 91.3(3)
C5B Co1 S1 C1 103.7(4)
S2 Co1 S1 C1 -8.8(3)
C9 N1 S2 C2 -98.2(4)
S3 N1 S2 C2 122.0(3)
C9 N1 S2 Co1 12.5(4)
S3 N1 S2 Co1 -127.4(2)
C1 C2 S2 N1 107.2(5)
B4 C2 S2 N1 -40.9(6)
B6 C2 S2 N1 175.7(4)
B5 C2 S2 N1 -114.9(5)
B3 C2 S2 N1 36.2(5)
C1 C2 S2 Co1 -0.2(5)
B4 C2 S2 Co1 -148.3(5)
B6 C2 S2 Co1 68.3(4)
B5 C2 S2 Co1 137.7(5)
B3 C2 S2 Co1 -71.2(5)
C8 Co1 S2 N1 -10.0(3)
C7B Co1 S2 N1 81.3(4)
C6A Co1 S2 N1 111.2(10)
C3B Co1 S2 N1 91.4(3)
C7A Co1 S2 N1 78.1(3)
C6B Co1 S2 N1 162.9(5)
C5A Co1 S2 N1 166.5(3)
C3A Co1 S2 N1 105.2(3)
C4B Co1 S2 N1 128.4(4)
C4A Co1 S2 N1 144.5(3)
C5B Co1 S2 N1 161.9(3)
C8 Co1 S2 C2 96.9(3)
C7B Co1 S2 C2 -171.8(4)
C6A Co1 S2 C2 -141.9(10)
C3B Co1 S2 C2 -161.7(3)
C7A Co1 S2 C2 -175.0(3)
C6B Co1 S2 C2 -90.2(5)
C5A Co1 S2 C2 -86.6(3)
C3A Co1 S2 C2 -147.9(4)
C4B Co1 S2 C2 -124.7(4)
C4A Co1 S2 C2 -108.6(4)
C5B Co1 S2 C2 -91.2(3)
C9 N1 S3 O1 55.7(5)
S2 N1 S3 O1 -168.1(4)
C9 N1 S3 O2 -177.3(5)
S2 N1 S3 O2 -41.1(4)
C9 N1 S3 C16 -62.1(6)
S2 N1 S3 C16 74.1(5)
C20 C19 S4 Co2 12.9(5)
B15 C19 S4 Co2 151.5(5)
B14 C19 S4 Co2 -131.4(5)
B13 C19 S4 Co2 -58.1(5)
B16 C19 S4 Co2 81.3(5)
C26 Co2 S4 C19 -95.3(3)
C21 Co2 S4 C19 94.0(5)
C24 Co2 S4 C19 161.5(4)
C25 Co2 S4 C19 169.1(4)
C23 Co2 S4 C19 124.4(4)
C22 Co2 S4 C19 93.0(3)
S5 Co2 S4 C19 -10.5(2)
C27 N2 S5 C20 -99.6(4)
S6 N2 S5 C20 122.2(3)
C27 N2 S5 Co2 11.1(4)
S6 N2 S5 Co2 -127.1(2)
C19 C20 S5 N2 107.3(4)
B17 C20 S5 N2 -39.8(6)
B16 C20 S5 N2 36.0(5)
B18 C20 S5 N2 -116.5(5)
B13 C20 S5 N2 174.4(4)
C19 C20 S5 Co2 -0.1(5)
B17 C20 S5 Co2 -147.2(5)
B16 C20 S5 Co2 -71.4(5)
B18 C20 S5 Co2 136.1(4)
B13 C20 S5 Co2 67.0(4)
C26 Co2 S5 N2 -9.5(3)
C21 Co2 S5 N2 108.7(3)
C24 Co2 S5 N2 102.4(8)
C25 Co2 S5 N2 80.6(3)
C23 Co2 S5 N2 166.2(4)
C22 Co2 S5 N2 147.9(3)
S4 Co2 S5 N2 -99.68(19)
C26 Co2 S5 C20 96.7(3)
C21 Co2 S5 C20 -145.1(4)
C24 Co2 S5 C20 -151.5(8)
C25 Co2 S5 C20 -173.3(4)
C23 Co2 S5 C20 -87.6(4)
C22 Co2 S5 C20 -106.0(4)
S4 Co2 S5 C20 6.5(2)
C27 N2 S6 O6 -176.5(5)
S5 N2 S6 O6 -42.2(4)
C27 N2 S6 O5 55.1(6)
S5 N2 S6 O5 -170.6(4)
C27 N2 S6 C34 -61.3(7)
S5 N2 S6 C34 73.0(5)
